data_4347398
loop_
_publ_author_name
'Ding, Bin'
'Liu, Shi Xin'
'Cheng, Yue'
'Guo, Chao'
'Wu, Xiang Xia'
'Guo, Jian Hua'
'Liu, Yuan Yuan'
'Li, Yan'

_publ_section_title
;
 Heterometallic Alkaline Earth-Lanthanide Ba(II)-La(III) Microporous
 Metal-Organic Framework as Bifunctional Luminescent Probes of Al(3+) and
 MnO4(.).
;
_journal_issue 9
_journal_name_full 'Inorganic chemistry'
_journal_page_first 4391
_journal_page_last 4402
_journal_paper_doi 10.1021/acs.inorgchem.6b00111
_journal_volume 55
_journal_year 2016
_chemical_formula_sum 'C55.5 H39.5 Ba3 La0.5 N2 O18.5'
_chemical_formula_weight 1511.8977
_space_group_IT_number 5
_space_group_name_Hall 'C 2y'
_space_group_name_H-M_alt 'C 1 2 1'
_symmetry_cell_setting monoclinic
_symmetry_space_group_name_H-M 'C 1 2 1'
_atom_sites_solution_hydrogens geom
_atom_sites_solution_primary direct
_atom_sites_solution_secondary difmap
_audit_creation_method SHELXL-97
_cell_angle_alpha 90.00
_cell_angle_beta 101.0690(10)
_cell_angle_gamma 90.00
_cell_formula_units_Z 4
_cell_length_a 10.7045(4)
_cell_length_b 34.7385(12)
_cell_length_c 17.9860(6)
_cell_measurement_reflns_used 9936
_cell_measurement_temperature 173(2)
_cell_measurement_theta_max 28.29
_cell_measurement_theta_min 2.31
_cell_volume 6563.8(4)
_computing_cell_refinement 'Bruker SMART'
_computing_data_collection 'Bruker SMART'
_computing_data_reduction 'Bruker SAINT'
_computing_molecular_graphics 'Bruker SHELXTL'
_computing_publication_material 'Bruker SHELXTL'
_computing_structure_refinement 'SHELXL-97 (Sheldrick, 1997)'
_computing_structure_solution 'SHELXS-97 (Sheldrick, 1990)'
_diffrn_ambient_temperature 173(2)
_diffrn_measured_fraction_theta_full 0.998
_diffrn_measured_fraction_theta_max 0.998
_diffrn_measurement_device_type 'CCD area detector'
_diffrn_measurement_method 'phi and omega scans'
_diffrn_radiation_monochromator graphite
_diffrn_radiation_source 'fine-focus sealed tube'
_diffrn_radiation_type MoK\a
_diffrn_radiation_wavelength 0.71073
_diffrn_reflns_av_R_equivalents 0.0204
_diffrn_reflns_av_sigmaI/netI 0.0417
_diffrn_reflns_limit_h_max 10
_diffrn_reflns_limit_h_min -14
_diffrn_reflns_limit_k_max 46
_diffrn_reflns_limit_k_min -45
_diffrn_reflns_limit_l_max 23
_diffrn_reflns_limit_l_min -23
_diffrn_reflns_number 24592
_diffrn_reflns_theta_full 28.31
_diffrn_reflns_theta_max 28.31
_diffrn_reflns_theta_min 1.64
_exptl_absorpt_coefficient_mu 2.159
_exptl_absorpt_correction_T_max 0.6955
_exptl_absorpt_correction_T_min 0.6579
_exptl_absorpt_correction_type multi-scan
_exptl_absorpt_process_details SADABS
_exptl_crystal_colour COLORLESS
_exptl_crystal_density_diffrn 1.513
_exptl_crystal_density_meas ?
_exptl_crystal_density_method 'not measured'
_exptl_crystal_description BLOCK
_exptl_crystal_F_000 3380
_exptl_crystal_size_max 0.21
_exptl_crystal_size_mid 0.19
_exptl_crystal_size_min 0.18
_platon_squeeze_details ' ?'
_refine_diff_density_max 1.120
_refine_diff_density_min -1.239
_refine_diff_density_rms 0.110
_refine_ls_abs_structure_details 'Flack H D (1983), Acta Cryst. A39, 876-881'
_refine_ls_abs_structure_Flack 0.024(11)
_refine_ls_extinction_method none
_refine_ls_goodness_of_fit_ref 1.055
_refine_ls_hydrogen_treatment mixed
_refine_ls_matrix_type full
_refine_ls_number_parameters 724
_refine_ls_number_reflns 15532
_refine_ls_number_restraints 263
_refine_ls_restrained_S_all 1.081
_refine_ls_R_factor_all 0.0333
_refine_ls_R_factor_gt 0.0317
_refine_ls_shift/su_max 0.003
_refine_ls_shift/su_mean 0.000
_refine_ls_structure_factor_coef Fsqd
_refine_ls_weighting_details 'calc w=1/[\s^2^(Fo^2^)+(0.0464P)^2^+6.1011P] where P=(Fo^2^+2Fc^2^)/3'
_refine_ls_weighting_scheme calc
_refine_ls_wR_factor_gt 0.0804
_refine_ls_wR_factor_ref 0.0814
_reflns_number_gt 14831
_reflns_number_total 16365
_reflns_threshold_expression >2sigma(I)
_cod_data_source_file ic6b00111_si_002.cif
_cod_data_source_block 1
_cod_depositor_comments
;
The following automatic conversions were performed:

data item '_exptl_absorpt_correction_type' value 'MULTI-SCAN' was
changed to 'multi-scan' in accordance with the
/home/saulius/struct/COD-crude-data/automatic-downloads/DataCite-retrospective/ACS/depositions/lib/dictionaries/cif_core.dic
dictionary named 'cif_core.dic' version 2.4.2 last updated on
2011-04-26.

data item '_symmetry_cell_setting' value 'Monoclinic' was changed to
'monoclinic' in accordance with the
/home/saulius/struct/COD-crude-data/automatic-downloads/DataCite-retrospective/ACS/depositions/lib/dictionaries/cif_core.dic
dictionary named 'cif_core.dic' version 2.4.2 last updated on
2011-04-26.

data item '_exptl_crystal_density_meas' value 'NONE' was changed to
'?' -- the value is perceived as not measured.

Automatic conversion script
Id: cif_fix_values 6909 2019-04-08 15:41:33Z antanas 
;
_cod_original_sg_symbol_H-M C2
_cod_database_code 4347398

loop_
_symmetry_equiv_pos_as_xyz
'x, y, z'
'-x, y, -z'
'x+1/2, y+1/2, z'
'-x+1/2, y+1/2, -z'

loop_
_atom_site_label
_atom_site_type_symbol
_atom_site_fract_x
_atom_site_fract_y
_atom_site_fract_z
_atom_site_U_iso_or_equiv
_atom_site_adp_type
_atom_site_occupancy
_atom_site_symmetry_multiplicity
_atom_site_calc_flag
_atom_site_refinement_flags
_atom_site_disorder_group
Ba1 Ba 0.03389(2) 0.229296(6) 0.151329(13) 0.01390(5) Uani 1 1 d . .
Ba2 Ba -0.29372(2) 0.278863(7) -0.007938(14) 0.01542(6) Uani 1 1 d . .
Ba3 Ba 0.23274(2) 0.267378(7) 0.371108(15) 0.01985(6) Uani 1 1 d . .
La1 La 0.0000 0.317561(11) 0.5000 0.02306(8) Uani 1 2 d S .
N1 N 0.3022(6) 0.40039(15) 0.3118(3) 0.0427(13) Uani 1 1 d . .
O1 O 0.0240(3) 0.31897(10) 0.35651(17) 0.0229(6) Uani 1 1 d U .
O2 O -0.0070(3) 0.27735(11) 0.26170(18) 0.0259(7) Uani 1 1 d U .
O3 O -0.4539(3) 0.28454(9) 0.08976(17) 0.0194(6) Uani 1 1 d U .
O4 O -0.5870(3) 0.32165(13) 0.1351(3) 0.0455(11) Uani 1 1 d U .
O5 O -0.1786(4) 0.69068(14) 0.3692(3) 0.0492(11) Uani 1 1 d U .
O6 O -0.3498(3) 0.69839(11) 0.2815(2) 0.0304(8) Uani 1 1 d U .
O7 O -0.0836(3) 0.29859(9) 0.08591(17) 0.0173(6) Uani 1 1 d U .
O8 O 0.1252(3) 0.29695(9) 0.09494(17) 0.0175(6) Uani 1 1 d U .
O9 O -0.3106(3) 0.66499(11) 0.0922(2) 0.0278(7) Uani 1 1 d U .
O10 O -0.2110(3) 0.72092(9) 0.10610(17) 0.0190(6) Uani 1 1 d U .
O11 O 0.2647(3) 0.72018(9) 0.09018(18) 0.0210(6) Uani 1 1 d U .
O12 O 0.3655(4) 0.66970(13) 0.1459(2) 0.0395(9) Uani 1 1 d U .
O13 O 0.0000 0.20349(12) 0.0000 0.0158(8) Uani 1 2 d SU .
H13A H -0.0739 0.1860 -0.0026 0.019 Uiso 0.50 1 calc PR .
H13B H 0.0739 0.1860 0.0026 0.019 Uiso 0.50 1 calc PR .
O14 O -0.3777(7) 0.3595(2) 0.0063(4) 0.096(2) Uani 1 1 d U .
O15 O 0.4701(8) 0.7445(2) 0.5583(4) 0.0323(12) Uani 0.500(7) 1 d PDU 1
C53 C 0.5242(11) 0.6240(2) 0.4375(6) 0.056(5) Uani 0.500(7) 1 d PD 1
H53 H 0.5409 0.6105 0.3944 0.068 Uiso 0.500(7) 1 calc PR 1
C54 C 0.5240(11) 0.6638(2) 0.4381(5) 0.048(3) Uani 0.500(7) 1 d PD 1
H54 H 0.5406 0.6774 0.3952 0.058 Uiso 0.500(7) 1 calc PR 1
O15' O 0.4176(8) 0.7442(2) 0.5300(5) 0.0323(12) Uani 0.500(7) 1 d PDU 2
C53' C 0.5908(10) 0.6240(2) 0.4712(8) 0.056(5) Uani 0.500(7) 1 d PD 2
H53' H 0.6541 0.6105 0.4512 0.068 Uiso 0.500(7) 1 calc PR 2
C54' C 0.5906(11) 0.6638(2) 0.4713(7) 0.048(3) Uani 0.500(7) 1 d PD 2
H54' H 0.6538 0.6774 0.4513 0.058 Uiso 0.500(7) 1 calc PR 2
C55 C 0.5000 0.68391(15) 0.5000 0.059(3) Uani 1 2 d SD .
C56 C 0.5000 0.7276(2) 0.5000 0.058(3) Uani 1 2 d SDU .
O16 O 0.3092(5) 0.33551(16) 0.3191(3) 0.0561(12) Uani 1 1 d U .
O21 O 0.2620(3) 0.31946(12) 0.4941(2) 0.0334(8) Uani 1 1 d U .
O22 O 0.1742(3) 0.37506(11) 0.5208(2) 0.0294(8) Uani 1 1 d U .
O23 O 0.3063(5) 0.26562(13) 0.2333(2) 0.0459(10) Uani 1 1 d U .
H23B H 0.3226 0.2915 0.2141 0.055 Uiso 1 1 calc R .
C1 C -0.0390(4) 0.30651(13) 0.2949(3) 0.0201(9) Uani 1 1 d . .
C2 C -0.1584(4) 0.32767(13) 0.2611(2) 0.0172(8) Uani 1 1 d . .
C3 C -0.1699(4) 0.36670(12) 0.2783(2) 0.0168(8) Uani 1 1 d . .
H3 H -0.1026 0.3788 0.3125 0.020 Uiso 1 1 calc R .
C4 C -0.2755(4) 0.38825(12) 0.2472(2) 0.0155(8) Uani 1 1 d . .
C5 C -0.3766(4) 0.36875(12) 0.2012(2) 0.0145(8) Uani 1 1 d . .
H5 H -0.4533 0.3822 0.1821 0.017 Uiso 1 1 calc R .
C6 C -0.3664(4) 0.33013(12) 0.1833(2) 0.0157(8) Uani 1 1 d . .
C7 C -0.2558(4) 0.30995(12) 0.2102(2) 0.0178(8) Uani 1 1 d . .
H7 H -0.2464 0.2842 0.1942 0.021 Uiso 1 1 calc R .
C8 C -0.4775(4) 0.31099(12) 0.1321(2) 0.0159(8) Uani 1 1 d . .
C9 C -0.2807(4) 0.43015(12) 0.2595(2) 0.0161(8) Uani 1 1 d . .
C10 C -0.2100(4) 0.44793(13) 0.3231(3) 0.0206(9) Uani 1 1 d . .
H10 H -0.1607 0.4325 0.3615 0.025 Uiso 1 1 calc R .
C11 C -0.2096(5) 0.48799(13) 0.3319(3) 0.0207(9) Uani 1 1 d . .
H11 H -0.1592 0.4992 0.3758 0.025 Uiso 1 1 calc R .
C12 C -0.2815(4) 0.51150(12) 0.2776(2) 0.0169(8) Uani 1 1 d . .
C13 C -0.3547(4) 0.49396(13) 0.2143(3) 0.0202(9) Uani 1 1 d . .
H13 H -0.4058 0.5094 0.1767 0.024 Uiso 1 1 calc R .
C14 C -0.3541(4) 0.45415(13) 0.2053(3) 0.0206(9) Uani 1 1 d . .
H14 H -0.4046 0.4430 0.1614 0.025 Uiso 1 1 calc R .
C15 C -0.2774(4) 0.55398(13) 0.2862(2) 0.0183(8) Uani 1 1 d . .
C16 C -0.1750(5) 0.57218(14) 0.3317(3) 0.0318(12) Uani 1 1 d . .
H16 H -0.1064 0.5570 0.3575 0.038 Uiso 1 1 calc R .
C17 C -0.1694(5) 0.61180(15) 0.3407(4) 0.0347(13) Uani 1 1 d . .
H17 H -0.0975 0.6234 0.3718 0.042 Uiso 1 1 calc R .
C18 C -0.2689(4) 0.63432(14) 0.3045(3) 0.0240(10) Uani 1 1 d . .
C19 C -0.3703(5) 0.61750(15) 0.2579(3) 0.0339(12) Uani 1 1 d . .
H19 H -0.4376 0.6330 0.2314 0.041 Uiso 1 1 calc R .
C20 C -0.3745(6) 0.57770(15) 0.2493(3) 0.0351(13) Uani 1 1 d . .
H20 H -0.4459 0.5664 0.2172 0.042 Uiso 1 1 calc R .
C21 C -0.2641(5) 0.67696(14) 0.3186(3) 0.0298(11) Uani 1 1 d . .
C22 C 0.0235(3) 0.31472(12) 0.0940(2) 0.0123(7) Uani 1 1 d . .
C23 C 0.0300(4) 0.35796(12) 0.1044(2) 0.0127(7) Uani 1 1 d . .
C24 C -0.0816(4) 0.37913(13) 0.1051(3) 0.0182(8) Uani 1 1 d . .
H24 H -0.1610 0.3663 0.1010 0.022 Uiso 1 1 calc R .
C25 C -0.0749(4) 0.41835(13) 0.1119(3) 0.0215(9) Uani 1 1 d . .
H25 H -0.1503 0.4325 0.1136 0.026 Uiso 1 1 calc R .
C26 C 0.0392(4) 0.43796(12) 0.1163(3) 0.0178(8) Uani 1 1 d . .
C27 C 0.1500(4) 0.41645(13) 0.1176(3) 0.0178(8) Uani 1 1 d . .
H27 H 0.2297 0.4292 0.1229 0.021 Uiso 1 1 calc R .
C28 C 0.1448(4) 0.37702(13) 0.1115(3) 0.0180(8) Uani 1 1 d . .
H28 H 0.2208 0.3628 0.1122 0.022 Uiso 1 1 calc R .
C29 C 0.0417(4) 0.48046(13) 0.1191(3) 0.0225(9) Uani 1 1 d . .
C30 C -0.0401(4) 0.50121(13) 0.1564(3) 0.0218(9) Uani 1 1 d . .
H30 H -0.0945 0.4877 0.1833 0.026 Uiso 1 1 calc R .
C31 C -0.0436(4) 0.54106(13) 0.1549(3) 0.0224(9) Uani 1 1 d . .
H31 H -0.1010 0.5544 0.1800 0.027 Uiso 1 1 calc R .
C32 C 0.0352(4) 0.56159(13) 0.1173(3) 0.0246(10) Uani 1 1 d . .
C33 C 0.1180(5) 0.54136(14) 0.0804(4) 0.0344(13) Uani 1 1 d . .
H33 H 0.1727 0.5550 0.0540 0.041 Uiso 1 1 calc R .
C34 C 0.1210(5) 0.50145(14) 0.0820(3) 0.0288(11) Uani 1 1 d . .
H34 H 0.1788 0.4882 0.0571 0.035 Uiso 1 1 calc R .
C35 C -0.2109(4) 0.68450(13) 0.1006(3) 0.0191(8) Uani 1 1 d . .
C36 C -0.0857(4) 0.66470(12) 0.1050(3) 0.0169(8) Uani 1 1 d . .
C37 C -0.0822(4) 0.62480(13) 0.1094(3) 0.0209(9) Uani 1 1 d . .
H37 H -0.1586 0.6110 0.1096 0.025 Uiso 1 1 calc R .
C38 C 0.0326(4) 0.60457(13) 0.1134(3) 0.0212(9) Uani 1 1 d . .
C39 C 0.1433(4) 0.62586(14) 0.1165(3) 0.0264(10) Uani 1 1 d . .
H39 H 0.2224 0.6127 0.1230 0.032 Uiso 1 1 calc R .
C40 C 0.1425(4) 0.66556(13) 0.1104(3) 0.0221(9) Uani 1 1 d . .
C41 C 0.2668(4) 0.68656(14) 0.1152(3) 0.0244(10) Uani 1 1 d . .
C42 C 0.0263(4) 0.68501(12) 0.1046(3) 0.0175(8) Uani 1 1 d . .
H42 H 0.0240 0.7123 0.1004 0.021 Uiso 1 1 calc R .
C43 C 0.5000 0.35636(19) 0.5000 0.0230(13) Uani 1 2 d S .
H43 H 0.5000 0.3290 0.5000 0.028 Uiso 1 2 calc SR .
C44 C 0.3889(4) 0.37664(14) 0.5050(3) 0.0213(9) Uani 1 1 d . .
C45 C 0.2676(5) 0.35545(15) 0.5068(3) 0.0242(10) Uani 1 1 d . .
C46 C 0.3907(4) 0.41601(13) 0.5065(3) 0.0196(9) Uani 1 1 d . .
H46 H 0.3156 0.4294 0.5122 0.024 Uiso 1 1 calc R .
C47 C 0.5000 0.43760(19) 0.5000 0.0201(12) Uani 1 2 d S .
C48 C 0.5000 0.47925(19) 0.5000 0.0222(13) Uani 1 2 d S .
C49 C 0.5687(6) 0.50012(16) 0.4550(3) 0.0336(12) Uani 1 1 d . .
H49 H 0.6165 0.4868 0.4237 0.040 Uiso 1 1 calc R .
C50 C 0.5681(6) 0.53995(16) 0.4553(4) 0.0393(14) Uani 1 1 d . .
H50 H 0.6156 0.5534 0.4241 0.047 Uiso 1 1 calc R .
C51 C 0.5000 0.5607(2) 0.5000 0.0366(19) Uani 1 2 d SD .
C52 C 0.5000 0.60343(15) 0.5000 0.043(2) Uani 1 2 d SD .
C57 C 0.1763(8) 0.4029(3) 0.3192(5) 0.063(2) Uani 1 1 d . .
H57A H 0.1461 0.3774 0.3310 0.094 Uiso 1 1 calc R .
H57B H 0.1247 0.4122 0.2716 0.094 Uiso 1 1 calc R .
H57C H 0.1689 0.4208 0.3602 0.094 Uiso 1 1 calc R .
C58 C 0.3648(7) 0.3652(2) 0.3123(4) 0.0555(18) Uani 1 1 d . .
H58 H 0.4515 0.3646 0.3073 0.067 Uiso 1 1 calc R .
C59 C 0.3779(8) 0.4338(3) 0.3023(4) 0.063(2) Uani 1 1 d . .
H59A H 0.3384 0.4476 0.2563 0.095 Uiso 1 1 calc R .
H59B H 0.4638 0.4256 0.2979 0.095 Uiso 1 1 calc R .
H59C H 0.3829 0.4508 0.3463 0.095 Uiso 1 1 calc R .

loop_
_atom_site_aniso_label
_atom_site_aniso_U_11
_atom_site_aniso_U_22
_atom_site_aniso_U_33
_atom_site_aniso_U_23
_atom_site_aniso_U_13
_atom_site_aniso_U_12
Ba1 0.01421(10) 0.01014(11) 0.01692(11) -0.00092(9) 0.00192(8) 0.00257(8)
Ba2 0.00801(10) 0.01812(12) 0.01954(11) 0.00368(9) 0.00113(8) -0.00323(8)
Ba3 0.01971(12) 0.01556(12) 0.02302(13) -0.00384(10) 0.00089(9) 0.00568(9)
La1 0.02292(18) 0.01748(18) 0.0322(2) 0.000 0.01381(15) 0.000
N1 0.064(3) 0.036(3) 0.029(2) 0.003(2) 0.009(2) -0.020(2)
O1 0.0229(9) 0.0211(10) 0.0229(10) -0.0020(8) -0.0004(8) 0.0030(8)
O2 0.0264(10) 0.0249(10) 0.0253(10) -0.0041(8) 0.0020(8) 0.0050(8)
O3 0.0174(9) 0.0189(10) 0.0209(9) -0.0051(8) 0.0011(7) 0.0028(8)
O4 0.0138(16) 0.048(2) 0.074(3) -0.040(2) 0.0050(16) -0.0051(16)
O5 0.0482(13) 0.0441(13) 0.0514(13) -0.0024(9) 0.0000(9) 0.0029(9)
O6 0.0323(11) 0.0275(11) 0.0299(11) 0.0007(9) 0.0022(8) 0.0026(8)
O7 0.0153(9) 0.0159(9) 0.0199(9) -0.0008(8) 0.0015(7) -0.0014(8)
O8 0.0153(9) 0.0153(9) 0.0227(9) -0.0021(8) 0.0055(8) 0.0007(7)
O9 0.0240(10) 0.0255(11) 0.0334(11) 0.0028(8) 0.0043(8) -0.0001(8)
O10 0.0169(9) 0.0168(10) 0.0228(9) -0.0002(8) 0.0025(8) 0.0044(8)
O11 0.0189(9) 0.0200(10) 0.0244(10) 0.0018(8) 0.0049(8) 0.0000(8)
O12 0.0353(12) 0.0355(12) 0.0463(12) 0.0050(9) 0.0047(9) 0.0004(9)
O13 0.0147(11) 0.0161(11) 0.0164(11) 0.000 0.0021(8) 0.000
O14 0.095(2) 0.096(2) 0.096(2) -0.0012(10) 0.0171(11) 0.0007(10)
O15 0.0330(14) 0.0312(13) 0.0332(14) 0.0000(7) 0.0076(7) 0.0005(7)
C53 0.083(11) 0.010(3) 0.096(11) 0.012(5) 0.066(9) 0.010(5)
C54 0.069(9) 0.017(3) 0.071(9) 0.008(5) 0.045(7) -0.003(5)
O15' 0.0330(14) 0.0312(13) 0.0332(14) 0.0000(7) 0.0076(7) 0.0005(7)
C53' 0.083(11) 0.010(3) 0.096(11) 0.012(5) 0.066(9) 0.010(5)
C54' 0.069(9) 0.017(3) 0.071(9) 0.008(5) 0.045(7) -0.003(5)
C55 0.099(8) 0.012(4) 0.088(8) 0.000 0.071(7) 0.000
C56 0.058(3) 0.057(3) 0.058(3) 0.000 0.0139(11) 0.000
O16 0.0596(14) 0.0547(14) 0.0554(14) -0.0005(9) 0.0142(9) -0.0013(10)
O21 0.0338(11) 0.0310(11) 0.0356(11) -0.0043(9) 0.0073(8) -0.0005(9)
O22 0.0275(10) 0.0286(11) 0.0325(11) -0.0010(9) 0.0069(8) -0.0009(8)
O23 0.079(3) 0.0272(19) 0.037(2) -0.0032(17) 0.0254(19) 0.005(2)
C1 0.0168(19) 0.019(2) 0.021(2) -0.0025(16) -0.0044(15) 0.0063(16)
C2 0.0149(18) 0.017(2) 0.0178(19) -0.0015(16) -0.0013(15) 0.0061(15)
C3 0.0152(18) 0.015(2) 0.019(2) -0.0069(16) -0.0003(15) 0.0002(15)
C4 0.0147(18) 0.013(2) 0.018(2) -0.0020(15) 0.0015(15) 0.0027(15)
C5 0.0110(17) 0.015(2) 0.0178(19) -0.0031(15) 0.0021(14) 0.0052(14)
C6 0.0114(17) 0.016(2) 0.019(2) -0.0033(16) 0.0014(14) -0.0015(14)
C7 0.022(2) 0.012(2) 0.0185(19) -0.0038(15) 0.0029(15) 0.0042(15)
C8 0.0124(17) 0.016(2) 0.0203(19) -0.0004(16) 0.0044(14) 0.0012(14)
C9 0.0175(19) 0.0106(19) 0.022(2) -0.0017(15) 0.0085(15) 0.0013(15)
C10 0.027(2) 0.013(2) 0.021(2) 0.0011(16) -0.0008(17) 0.0025(17)
C11 0.030(2) 0.014(2) 0.016(2) -0.0028(16) -0.0001(17) 0.0051(17)
C12 0.0174(19) 0.015(2) 0.019(2) -0.0014(16) 0.0066(15) 0.0031(15)
C13 0.020(2) 0.018(2) 0.021(2) 0.0022(17) -0.0008(16) 0.0061(16)
C14 0.0170(19) 0.019(2) 0.024(2) -0.0057(17) -0.0024(16) -0.0021(16)
C15 0.027(2) 0.014(2) 0.016(2) -0.0004(16) 0.0073(16) 0.0032(16)
C16 0.025(2) 0.015(2) 0.049(3) -0.001(2) -0.009(2) 0.0047(18)
C17 0.025(2) 0.014(2) 0.058(4) -0.009(2) -0.010(2) 0.0042(18)
C18 0.027(2) 0.013(2) 0.030(2) -0.0015(18) -0.0012(19) 0.0073(17)
C19 0.044(3) 0.018(2) 0.032(3) -0.001(2) -0.012(2) 0.010(2)
C20 0.045(3) 0.017(2) 0.035(3) 0.002(2) -0.013(2) 0.005(2)
C21 0.036(3) 0.011(2) 0.036(3) -0.006(2) -0.007(2) 0.0035(19)
C22 0.0109(16) 0.0111(18) 0.0150(17) -0.0009(14) 0.0029(13) -0.0029(14)
C23 0.0144(18) 0.0110(19) 0.0126(18) 0.0005(14) 0.0023(14) 0.0015(14)
C24 0.0091(17) 0.016(2) 0.029(2) -0.0013(17) 0.0023(15) 0.0019(15)
C25 0.0140(19) 0.016(2) 0.036(3) 0.0014(18) 0.0099(17) 0.0025(16)
C26 0.021(2) 0.010(2) 0.023(2) 0.0011(16) 0.0092(16) -0.0014(15)
C27 0.0114(18) 0.013(2) 0.030(2) 0.0009(17) 0.0078(16) -0.0043(14)
C28 0.0152(19) 0.014(2) 0.024(2) -0.0031(16) 0.0029(16) 0.0014(15)
C29 0.019(2) 0.011(2) 0.040(3) 0.0051(19) 0.0107(18) 0.0000(16)
C30 0.021(2) 0.011(2) 0.036(3) 0.0031(19) 0.0146(18) -0.0009(16)
C31 0.019(2) 0.014(2) 0.038(3) -0.0028(19) 0.0151(18) -0.0002(16)
C32 0.017(2) 0.010(2) 0.048(3) -0.001(2) 0.0080(19) -0.0023(15)
C33 0.027(3) 0.015(2) 0.069(4) 0.007(2) 0.029(3) 0.0005(19)
C34 0.027(2) 0.014(2) 0.053(3) 0.006(2) 0.028(2) 0.0055(17)
C35 0.0146(19) 0.012(2) 0.031(2) 0.0031(17) 0.0042(16) 0.0030(15)
C36 0.0164(19) 0.0097(19) 0.026(2) 0.0020(16) 0.0072(16) 0.0020(15)
C37 0.0142(19) 0.013(2) 0.037(3) 0.0029(18) 0.0081(17) -0.0010(15)
C38 0.018(2) 0.011(2) 0.038(3) 0.0081(18) 0.0141(18) 0.0032(15)
C39 0.015(2) 0.016(2) 0.050(3) 0.010(2) 0.0118(19) 0.0047(16)
C40 0.0131(19) 0.011(2) 0.043(3) 0.0109(19) 0.0065(18) 0.0009(15)
C41 0.014(2) 0.012(2) 0.047(3) 0.009(2) 0.0048(18) -0.0014(15)
C42 0.0112(18) 0.0085(19) 0.032(2) 0.0072(16) 0.0026(16) 0.0041(14)
C43 0.026(3) 0.016(3) 0.023(3) 0.000 -0.007(2) 0.000
C44 0.021(2) 0.022(2) 0.020(2) -0.0048(18) -0.0004(16) -0.0021(17)
C45 0.022(2) 0.024(2) 0.025(2) -0.0007(18) 0.0015(17) -0.0048(18)
C46 0.020(2) 0.017(2) 0.022(2) -0.0026(17) 0.0040(16) 0.0031(16)
C47 0.026(3) 0.018(3) 0.017(3) 0.000 0.008(2) 0.000
C48 0.024(3) 0.015(3) 0.026(3) 0.000 0.003(2) 0.000
C49 0.044(3) 0.018(3) 0.044(3) -0.002(2) 0.021(3) 0.003(2)
C50 0.054(4) 0.018(3) 0.056(4) 0.006(2) 0.037(3) -0.003(2)
C51 0.056(5) 0.018(4) 0.045(5) 0.000 0.032(4) 0.000
C52 0.063(6) 0.016(4) 0.062(6) 0.000 0.040(5) 0.000
C57 0.064(5) 0.078(6) 0.050(4) 0.015(4) 0.018(4) -0.012(4)
C58 0.057(4) 0.062(5) 0.053(4) -0.001(4) 0.024(3) -0.012(4)
C59 0.067(5) 0.073(5) 0.049(4) 0.016(4) 0.007(3) -0.031(4)

loop_
_atom_type_symbol
_atom_type_description
_atom_type_scat_dispersion_real
_atom_type_scat_dispersion_imag
_atom_type_scat_source
C C 0.0033 0.0016 'International Tables Vol C Tables 4.2.6.8 and 6.1.1.4'
H H 0.0000 0.0000 'International Tables Vol C Tables 4.2.6.8 and 6.1.1.4'
N N 0.0061 0.0033 'International Tables Vol C Tables 4.2.6.8 and 6.1.1.4'
O O 0.0106 0.0060 'International Tables Vol C Tables 4.2.6.8 and 6.1.1.4'
Ba Ba -0.3244 2.2819 'International Tables Vol C Tables 4.2.6.8 and 6.1.1.4'
La La -0.2871 2.4523 'International Tables Vol C Tables 4.2.6.8 and 6.1.1.4'

loop_
_geom_angle_atom_site_label_1
_geom_angle_atom_site_label_2
_geom_angle_atom_site_label_3
_geom_angle
_geom_angle_site_symmetry_1
_geom_angle_site_symmetry_3
O6 Ba1 O2 73.50(11) 3_545 .
O6 Ba1 O12 85.40(12) 3_545 3_445
O2 Ba1 O12 107.24(12) . 3_445
O6 Ba1 O8 121.30(10) 3_545 .
O2 Ba1 O8 82.22(10) . .
O12 Ba1 O8 153.30(11) 3_445 .
O6 Ba1 O13 132.30(11) 3_545 .
O2 Ba1 O13 154.01(10) . .
O12 Ba1 O13 76.30(11) 3_445 .
O8 Ba1 O13 84.65(10) . .
O6 Ba1 O7 142.78(10) 3_545 .
O2 Ba1 O7 70.18(9) . .
O12 Ba1 O7 112.80(10) 3_445 .
O8 Ba1 O7 45.87(8) . .
O13 Ba1 O7 84.59(10) . .
O6 Ba1 O11 123.62(10) 3_545 3_445
O2 Ba1 O11 93.27(9) . 3_445
O12 Ba1 O11 45.81(11) 3_445 3_445
O8 Ba1 O11 110.13(9) . 3_445
O13 Ba1 O11 70.41(6) . 3_445
O7 Ba1 O11 67.02(8) . 3_445
O6 Ba1 O10 84.44(10) 3_545 3_545
O2 Ba1 O10 122.92(9) . 3_545
O12 Ba1 O10 122.90(11) 3_445 3_545
O8 Ba1 O10 65.57(8) . 3_545
O13 Ba1 O10 70.36(6) . 3_545
O7 Ba1 O10 108.66(8) . 3_545
O11 Ba1 O10 140.77(9) 3_445 3_545
O6 Ba1 O9 79.58(10) 3_545 3_545
O2 Ba1 O9 151.07(9) . 3_545
O12 Ba1 O9 80.53(11) 3_445 3_545
O8 Ba1 O9 103.45(9) . 3_545
O13 Ba1 O9 54.35(9) . 3_545
O7 Ba1 O9 133.55(9) . 3_545
O11 Ba1 O9 110.61(9) 3_445 3_545
O10 Ba1 O9 42.38(9) 3_545 3_545
O6 Ba1 C22 130.75(11) 3_545 .
O2 Ba1 C22 69.84(10) . .
O12 Ba1 C22 136.31(11) 3_445 .
O8 Ba1 C22 23.43(9) . .
O13 Ba1 C22 89.64(11) . .
O7 Ba1 C22 23.67(9) . .
O11 Ba1 C22 90.51(9) 3_445 .
O10 Ba1 C22 88.82(9) 3_545 .
O9 Ba1 C22 123.90(10) 3_545 .
O6 Ba1 C41 104.02(12) 3_545 3_445
O2 Ba1 C41 99.96(12) . 3_445
O12 Ba1 C41 22.70(12) 3_445 3_445
O8 Ba1 C41 132.79(10) . 3_445
O13 Ba1 C41 73.16(10) . 3_445
O7 Ba1 C41 90.11(10) . 3_445
O11 Ba1 C41 23.18(10) 3_445 3_445
O10 Ba1 C41 136.68(11) 3_545 3_445
O9 Ba1 C41 96.60(11) 3_545 3_445
C22 Ba1 C41 113.66(11) . 3_445
O6 Ba1 O23 62.02(11) 3_545 .
O2 Ba1 O23 71.61(10) . .
O12 Ba1 O23 146.71(12) 3_445 .
O8 Ba1 O23 59.73(10) . .
O13 Ba1 O23 119.83(7) . .
O7 Ba1 O23 98.31(10) . .
O11 Ba1 O23 162.25(10) 3_445 .
O10 Ba1 O23 51.69(9) 3_545 .
O9 Ba1 O23 86.63(10) 3_545 .
C22 Ba1 O23 75.78(10) . .
C41 Ba1 O23 164.97(12) 3_445 .
O7 Ba2 O8 74.04(9) . 2
O7 Ba2 O10 119.72(9) . 4_445
O8 Ba2 O10 72.07(9) 2 4_445
O7 Ba2 O3 97.79(9) . .
O8 Ba2 O3 161.81(9) 2 .
O10 Ba2 O3 125.45(9) 4_445 .
O7 Ba2 O11 73.38(9) . 3_445
O8 Ba2 O11 117.57(9) 2 3_445
O10 Ba2 O11 80.32(9) 4_445 3_445
O3 Ba2 O11 73.98(9) . 3_445
O7 Ba2 O4 125.55(11) . 2_455
O8 Ba2 O4 69.72(10) 2 2_455
O10 Ba2 O4 85.66(13) 4_445 2_455
O3 Ba2 O4 104.21(11) . 2_455
O11 Ba2 O4 160.67(11) 3_445 2_455
O7 Ba2 O3 158.54(9) . 2_455
O8 Ba2 O3 111.30(9) 2 2_455
O10 Ba2 O3 81.17(9) 4_445 2_455
O3 Ba2 O3 70.67(10) . 2_455
O11 Ba2 O3 118.26(9) 3_445 2_455
O4 Ba2 O3 45.70(10) 2_455 2_455
O7 Ba2 O14 86.25(16) . .
O8 Ba2 O14 94.48(16) 2 .
O10 Ba2 O14 143.97(16) 4_445 .
O3 Ba2 O14 68.44(16) . .
O11 Ba2 O14 134.01(16) 3_445 .
O4 Ba2 O14 58.34(18) 2_455 .
O3 Ba2 O14 72.77(16) 2_455 .
O7 Ba2 C8 143.78(10) . 2_455
O8 Ba2 C8 91.23(10) 2 2_455
O10 Ba2 C8 84.86(10) 4_445 2_455
O3 Ba2 C8 86.08(10) . 2_455
O11 Ba2 C8 140.96(10) 3_445 2_455
O4 Ba2 C8 22.83(10) 2_455 2_455
O3 Ba2 C8 23.04(9) 2_455 2_455
O14 Ba2 C8 61.62(16) . 2_455
O7 Ba2 Ba1 38.08(7) . .
O8 Ba2 Ba1 86.03(6) 2 .
O10 Ba2 Ba1 91.23(6) 4_445 .
O3 Ba2 Ba1 97.52(6) . .
O11 Ba2 Ba1 39.24(6) 3_445 .
O4 Ba2 Ba1 155.33(7) 2_455 .
O3 Ba2 Ba1 157.47(6) 2_455 .
O14 Ba2 Ba1 121.77(14) . .
C8 Ba2 Ba1 175.77(8) 2_455 .
O7 Ba2 Ba2 133.72(7) . 2_455
O8 Ba2 Ba2 145.04(6) 2 2_455
O10 Ba2 Ba2 100.66(6) 4_445 2_455
O3 Ba2 Ba2 36.67(6) . 2_455
O11 Ba2 Ba2 93.80(6) 3_445 2_455
O4 Ba2 Ba2 75.72(7) 2_455 2_455
O3 Ba2 Ba2 34.62(6) 2_455 2_455
O14 Ba2 Ba2 71.09(15) . 2_455
C8 Ba2 Ba2 53.81(7) 2_455 2_455
Ba1 Ba2 Ba2 128.806(8) . 2_455
O7 Ba2 Ba1 85.45(7) . 2
O8 Ba2 Ba1 36.18(7) 2 2
O10 Ba2 Ba1 40.69(6) 4_445 2
O3 Ba2 Ba1 161.49(7) . 2
O11 Ba2 Ba1 89.68(7) 3_445 2
O4 Ba2 Ba1 88.28(9) 2_455 2
O3 Ba2 Ba1 111.35(6) 2_455 2
O14 Ba2 Ba1 130.07(15) . 2
C8 Ba2 Ba1 102.11(8) 2_455 2
Ba1 Ba2 Ba1 73.807(7) . 2
Ba2 Ba2 Ba1 139.870(8) 2_455 2
O16 Ba3 O15' 136.9(2) . 4_546
O16 Ba3 O23 63.41(14) . .
O15' Ba3 O23 152.5(2) 4_546 .
O16 Ba3 O21 73.59(13) . .
O15' Ba3 O21 70.77(19) 4_546 .
O23 Ba3 O21 135.52(12) . .
O16 Ba3 O5 133.56(15) . 3_545
O15' Ba3 O5 88.4(2) 4_546 3_545
O23 Ba3 O5 79.21(14) . 3_545
O21 Ba3 O5 128.66(12) . 3_545
O16 Ba3 O15 134.72(19) . 4_546
O15' Ba3 O15 13.95(18) 4_546 4_546
O23 Ba3 O15 141.0(2) . 4_546
O21 Ba3 O15 78.94(19) . 4_546
O5 Ba3 O15 91.67(19) 3_545 4_546
O16 Ba3 O1 72.73(13) . .
O15' Ba3 O1 72.25(19) 4_546 .
O23 Ba3 O1 106.75(12) . .
O21 Ba3 O1 68.61(10) . .
O5 Ba3 O1 148.58(12) 3_545 .
O15 Ba3 O1 63.93(18) 4_546 .
O16 Ba3 O6 126.88(13) . 3_545
O15' Ba3 O6 87.95(19) 4_546 3_545
O23 Ba3 O6 65.97(12) . 3_545
O21 Ba3 O6 158.51(11) . 3_545
O5 Ba3 O6 44.72(12) 3_545 3_545
O15 Ba3 O6 80.83(19) 4_546 3_545
O1 Ba3 O6 108.47(10) . 3_545
O16 Ba3 O2 87.09(13) . .
O15' Ba3 O2 85.6(2) 4_546 .
O23 Ba3 O2 76.27(12) . .
O21 Ba3 O2 113.56(10) . .
O5 Ba3 O2 110.75(12) 3_545 .
O15 Ba3 O2 71.76(19) 4_546 .
O1 Ba3 O2 44.98(9) . .
O6 Ba3 O2 66.14(10) 3_545 .
O16 Ba3 C1 78.27(14) . .
O15' Ba3 C1 78.9(2) 4_546 .
O23 Ba3 C1 90.98(13) . .
O21 Ba3 C1 91.02(11) . .
O5 Ba3 C1 131.35(12) 3_545 .
O15 Ba3 C1 66.85(19) 4_546 .
O1 Ba3 C1 22.41(10) . .
O6 Ba3 C1 87.67(11) 3_545 .
O2 Ba3 C1 22.60(10) . .
O16 Ba3 C21 135.36(15) . 3_545
O15' Ba3 C21 86.9(2) 4_546 3_545
O23 Ba3 C21 72.42(14) . 3_545
O21 Ba3 C21 146.26(12) . 3_545
O5 Ba3 C21 22.12(12) 3_545 3_545
O15 Ba3 C21 84.93(19) 4_546 3_545
O1 Ba3 C21 129.02(11) . 3_545
O6 Ba3 C21 22.65(11) 3_545 3_545
O2 Ba3 C21 88.64(11) . 3_545
C1 Ba3 C21 109.61(12) . 3_545
O16 Ba3 La1 94.57(11) . .
O15' Ba3 La1 42.41(17) 4_546 .
O23 Ba3 La1 146.21(10) . .
O21 Ba3 La1 43.49(7) . .
O5 Ba3 La1 130.40(10) 3_545 .
O15 Ba3 La1 42.68(16) 4_546 .
O1 Ba3 La1 39.74(6) . .
O6 Ba3 La1 120.45(7) 3_545 .
O2 Ba3 La1 77.37(6) . .
C1 Ba3 La1 58.09(8) . .
C21 Ba3 La1 127.60(10) 3_545 .
O1 La1 O1 177.88(15) 2_556 .
O1 La1 O22 85.86(11) 2_556 2_556
O1 La1 O22 92.57(10) . 2_556
O1 La1 O22 92.57(10) 2_556 .
O1 La1 O22 85.86(11) . .
O22 La1 O22 85.01(15) 2_556 .
O1 La1 O15' 74.57(18) 2_556 3_445
O1 La1 O15' 107.46(18) . 3_445
O22 La1 O15' 117.80(17) 2_556 3_445
O22 La1 O15' 152.1(2) . 3_445
O1 La1 O15' 107.46(18) 2_556 4_546
O1 La1 O15' 74.57(18) . 4_546
O22 La1 O15' 152.1(2) 2_556 4_546
O22 La1 O15' 117.80(17) . 4_546
O15' La1 O15' 47.4(3) 3_445 4_546
O1 La1 O15 115.09(16) 2_556 4_546
O1 La1 O15 67.02(16) . 4_546
O22 La1 O15 138.2(2) 2_556 4_546
O22 La1 O15 126.67(18) . 4_546
O15' La1 O15 45.81(17) 3_445 4_546
O15' La1 O15 14.07(18) 4_546 4_546
O1 La1 O15 67.02(16) 2_556 3_445
O1 La1 O15 115.09(16) . 3_445
O22 La1 O15 126.67(18) 2_556 3_445
O22 La1 O15 138.2(2) . 3_445
O15' La1 O15 14.07(18) 3_445 3_445
O15' La1 O15 45.81(17) 4_546 3_445
O15 La1 O15 48.9(3) 4_546 3_445
O1 La1 O21 71.33(10) 2_556 2_556
O1 La1 O21 108.62(10) . 2_556
O22 La1 O21 47.66(11) 2_556 2_556
O22 La1 O21 129.72(11) . 2_556
O15' La1 O21 70.16(17) 3_445 2_556
O15' La1 O21 112.47(17) 4_546 2_556
O15 La1 O21 102.82(19) 4_546 2_556
O15 La1 O21 79.67(19) 3_445 2_556
O1 La1 O21 108.62(10) 2_556 .
O1 La1 O21 71.33(10) . .
O22 La1 O21 129.72(11) 2_556 .
O22 La1 O21 47.66(11) . .
O15' La1 O21 112.47(17) 3_445 .
O15' La1 O21 70.16(17) 4_546 .
O15 La1 O21 79.67(19) 4_546 .
O15 La1 O21 102.82(19) 3_445 .
O21 La1 O21 177.32(16) 2_556 .
O1 La1 C56 91.06(7) 2_556 3_445
O1 La1 C56 91.06(7) . 3_445
O22 La1 C56 137.50(8) 2_556 3_445
O22 La1 C56 137.50(8) . 3_445
O15' La1 C56 23.70(13) 3_445 3_445
O15' La1 C56 23.70(13) 4_546 3_445
O15 La1 C56 24.46(13) 4_546 3_445
O15 La1 C56 24.46(13) 3_445 3_445
O21 La1 C56 91.34(8) 2_556 3_445
O21 La1 C56 91.34(8) . 3_445
O1 La1 C45 102.34(11) 2_556 .
O1 La1 C45 76.75(11) . .
O22 La1 C45 107.20(13) 2_556 .
O22 La1 C45 23.79(12) . .
O15' La1 C45 134.30(19) 3_445 .
O15' La1 C45 94.06(18) 4_546 .
O15 La1 C45 103.11(19) 4_546 .
O15 La1 C45 122.5(2) 3_445 .
O21 La1 C45 153.46(13) 2_556 .
O21 La1 C45 23.90(12) . .
C56 La1 C45 114.84(10) 3_445 .
C57 N1 C58 122.1(6) . .
C57 N1 C59 122.8(7) . .
C58 N1 C59 115.1(6) . .
C1 O1 La1 135.9(3) . .
C1 O1 Ba3 98.3(3) . .
La1 O1 Ba3 96.92(10) . .
C1 O2 Ba1 161.4(3) . .
C1 O2 Ba3 93.4(2) . .
Ba1 O2 Ba3 100.13(10) . .
C8 O3 Ba2 133.0(3) . .
C8 O3 Ba2 94.8(2) . 2_455
Ba2 O3 Ba2 108.71(10) . 2_455
C8 O4 Ba2 95.2(3) . 2_455
C21 O5 Ba3 99.6(3) . 3_455
C21 O6 Ba1 150.5(4) . 3_455
C21 O6 Ba3 94.5(3) . 3_455
Ba1 O6 Ba3 101.25(12) 3_455 3_455
C22 O7 Ba2 146.9(3) . .
C22 O7 Ba1 90.5(2) . .
Ba2 O7 Ba1 107.38(10) . .
C22 O8 Ba2 142.3(3) . 2
C22 O8 Ba1 93.2(2) . .
Ba2 O8 Ba1 109.55(10) 2 .
C35 O9 Ba1 94.0(3) . 3_455
C35 O10 Ba2 134.1(3) . 4_455
C35 O10 Ba1 97.6(3) . 3_455
Ba2 O10 Ba1 103.75(9) 4_455 3_455
C41 O11 Ba2 158.4(3) . 3
C41 O11 Ba1 91.0(2) . 3
Ba2 O11 Ba1 104.79(10) 3 3
C41 O12 Ba1 99.1(3) . 3
Ba1 O13 Ba1 142.96(17) . 2
Ba1 O13 H13A 101.2 . .
Ba1 O13 H13A 101.2 2 .
Ba1 O13 H13B 101.2 . .
Ba1 O13 H13B 101.2 2 .
H13A O13 H13B 104.5 . .
C56 O15 La1 92.6(5) . 3
C56 O15 Ba3 145.2(6) . 4_556
La1 O15 Ba3 93.8(2) 3 4_556
C54 C53 C52 120.2(7) . .
C54 C53 H53 119.9 . .
C52 C53 H53 119.9 . .
C53 C54 C55 120.9(7) . .
C53 C54 H54 119.5 . .
C55 C54 H54 119.5 . .
C56 O15' Ba3 163.8(6) . 4_556
C56 O15' La1 93.6(5) . 3
Ba3 O15' La1 96.0(2) 4_556 3
C54' C53' C52 120.9(7) . .
C54' C53' H53' 119.5 . .
C52 C53' H53' 119.5 . .
C55 C54' C53' 120.7(7) . .
C55 C54' H54' 119.7 . .
C53' C54' H54' 119.7 . .
C54' C55 C54' 118.8(7) . 2_656
C54' C55 C54 35.4(6) . .
C54' C55 C54 107.4(5) 2_656 .
C54' C55 C54 107.4(5) . 2_656
C54' C55 C54 35.4(6) 2_656 2_656
C54 C55 C54 119.1(7) . 2_656
C54' C55 C56 120.6(3) . .
C54' C55 C56 120.6(3) 2_656 .
C54 C55 C56 120.5(3) . .
C54 C55 C56 120.5(3) 2_656 .
O15' C56 O15' 125.3(9) 2_656 .
O15' C56 O15 30.9(4) 2_656 2_656
O15' C56 O15 116.1(6) . 2_656
O15' C56 O15 116.1(6) 2_656 .
O15' C56 O15 30.9(4) . .
O15 C56 O15 126.0(9) 2_656 .
O15' C56 C55 117.3(5) 2_656 .
O15' C56 C55 117.3(5) . .
O15 C56 C55 117.0(5) 2_656 .
O15 C56 C55 117.0(5) . .
O15' C56 La1 62.7(5) 2_656 3
O15' C56 La1 62.7(5) . 3
O15 C56 La1 63.0(5) 2_656 3
O15 C56 La1 63.0(5) . 3
C55 C56 La1 180.000(1) . 3
C58 O16 Ba3 164.0(5) . .
C45 O21 La1 91.7(3) . .
C45 O21 Ba3 139.9(3) . .
La1 O21 Ba3 93.02(11) . .
C45 O22 La1 97.1(3) . .
Ba3 O23 Ba1 91.74(13) . .
Ba3 O23 H23B 113.3 . .
Ba1 O23 H23B 113.3 . .
O2 C1 O1 123.2(4) . .
O2 C1 C2 119.4(4) . .
O1 C1 C2 117.4(4) . .
O2 C1 Ba3 64.0(2) . .
O1 C1 Ba3 59.3(2) . .
C2 C1 Ba3 175.2(3) . .
C7 C2 C3 119.1(4) . .
C7 C2 C1 121.6(4) . .
C3 C2 C1 119.3(4) . .
C4 C3 C2 122.3(4) . .
C4 C3 H3 118.8 . .
C2 C3 H3 118.8 . .
C3 C4 C5 117.1(4) . .
C3 C4 C9 121.7(4) . .
C5 C4 C9 121.2(4) . .
C6 C5 C4 121.1(4) . .
C6 C5 H5 119.5 . .
C4 C5 H5 119.5 . .
C7 C6 C5 120.6(4) . .
C7 C6 C8 120.8(4) . .
C5 C6 C8 118.6(4) . .
C6 C7 C2 119.3(4) . .
C6 C7 H7 120.3 . .
C2 C7 H7 120.3 . .
O4 C8 O3 123.4(4) . .
O4 C8 C6 118.8(4) . .
O3 C8 C6 117.9(3) . .
O4 C8 Ba2 61.9(2) . 2_455
O3 C8 Ba2 62.2(2) . 2_455
C6 C8 Ba2 172.5(3) . 2_455
C10 C9 C14 116.8(4) . .
C10 C9 C4 122.2(4) . .
C14 C9 C4 120.9(4) . .
C9 C10 C11 121.7(4) . .
C9 C10 H10 119.2 . .
C11 C10 H10 119.2 . .
C12 C11 C10 121.0(4) . .
C12 C11 H11 119.5 . .
C10 C11 H11 119.5 . .
C11 C12 C13 117.9(4) . .
C11 C12 C15 120.7(4) . .
C13 C12 C15 121.4(4) . .
C12 C13 C14 121.0(4) . .
C12 C13 H13 119.5 . .
C14 C13 H13 119.5 . .
C13 C14 C9 121.6(4) . .
C13 C14 H14 119.2 . .
C9 C14 H14 119.2 . .
C16 C15 C20 116.4(4) . .
C16 C15 C12 121.2(4) . .
C20 C15 C12 122.3(4) . .
C17 C16 C15 122.2(5) . .
C17 C16 H16 118.9 . .
C15 C16 H16 118.9 . .
C18 C17 C16 119.7(5) . .
C18 C17 H17 120.1 . .
C16 C17 H17 120.1 . .
C19 C18 C17 119.8(5) . .
C19 C18 C21 121.5(4) . .
C17 C18 C21 118.7(4) . .
C18 C19 C20 119.8(5) . .
C18 C19 H19 120.1 . .
C20 C19 H19 120.1 . .
C15 C20 C19 122.0(5) . .
C15 C20 H20 119.0 . .
C19 C20 H20 119.0 . .
O5 C21 O6 120.8(5) . .
O5 C21 C18 119.6(5) . .
O6 C21 C18 119.4(4) . .
O5 C21 Ba3 58.3(3) . 3_455
O6 C21 Ba3 62.8(3) . 3_455
C18 C21 Ba3 172.1(4) . 3_455
O8 C22 O7 123.6(4) . .
O8 C22 C23 118.0(3) . .
O7 C22 C23 118.4(3) . .
O8 C22 Ba1 63.4(2) . .
O7 C22 Ba1 65.9(2) . .
C23 C22 Ba1 154.3(3) . .
C28 C23 C24 119.4(4) . .
C28 C23 C22 120.4(4) . .
C24 C23 C22 120.1(4) . .
C25 C24 C23 119.5(4) . .
C25 C24 H24 120.2 . .
C23 C24 H24 120.2 . .
C24 C25 C26 121.6(4) . .
C24 C25 H25 119.2 . .
C26 C25 H25 119.2 . .
C25 C26 C27 118.3(4) . .
C25 C26 C29 120.1(4) . .
C27 C26 C29 121.6(4) . .
C28 C27 C26 120.7(4) . .
C28 C27 H27 119.7 . .
C26 C27 H27 119.7 . .
C27 C28 C23 120.5(4) . .
C27 C28 H28 119.8 . .
C23 C28 H28 119.8 . .
C34 C29 C30 117.2(4) . .
C34 C29 C26 121.3(4) . .
C30 C29 C26 121.5(4) . .
C31 C30 C29 121.4(4) . .
C31 C30 H30 119.3 . .
C29 C30 H30 119.3 . .
C32 C31 C30 120.7(4) . .
C32 C31 H31 119.6 . .
C30 C31 H31 119.6 . .
C31 C32 C33 118.5(4) . .
C31 C32 C38 122.2(4) . .
C33 C32 C38 119.3(4) . .
C34 C33 C32 120.6(4) . .
C34 C33 H33 119.7 . .
C32 C33 H33 119.7 . .
C29 C34 C33 121.5(4) . .
C29 C34 H34 119.2 . .
C33 C34 H34 119.2 . .
O9 C35 O10 122.5(4) . .
O9 C35 C36 119.6(4) . .
O10 C35 C36 118.0(4) . .
O9 C35 Ba1 64.6(2) . 3_455
O10 C35 Ba1 60.8(2) . 3_455
C36 C35 Ba1 161.8(3) . 3_455
C37 C36 C42 119.5(4) . .
C37 C36 C35 118.5(4) . .
C42 C36 C35 122.1(4) . .
C36 C37 C38 121.1(4) . .
C36 C37 H37 119.5 . .
C38 C37 H37 119.5 . .
C39 C38 C37 117.8(4) . .
C39 C38 C32 121.4(4) . .
C37 C38 C32 120.7(4) . .
C40 C39 C38 122.4(4) . .
C40 C39 H39 118.8 . .
C38 C39 H39 118.8 . .
C39 C40 C42 118.6(4) . .
C39 C40 C41 119.1(4) . .
C42 C40 C41 122.2(4) . .
O12 C41 O11 123.7(4) . .
O12 C41 C40 117.7(4) . .
O11 C41 C40 118.6(4) . .
O12 C41 Ba1 58.2(3) . 3
O11 C41 Ba1 65.8(2) . 3
C40 C41 Ba1 171.7(4) . 3
C36 C42 C40 120.6(4) . .
C36 C42 H42 119.7 . .
C40 C42 H42 119.7 . .
C44 C43 C44 119.6(6) 2_656 .
C44 C43 H43 120.2 2_656 .
C44 C43 H43 120.2 . .
C46 C44 C43 119.7(5) . .
C46 C44 C45 120.0(4) . .
C43 C44 C45 120.3(5) . .
O21 C45 O22 123.4(4) . .
O21 C45 C44 119.4(4) . .
O22 C45 C44 117.2(4) . .
O21 C45 La1 64.4(3) . .
O22 C45 La1 59.1(2) . .
C44 C45 La1 174.3(3) . .
C44 C46 C47 122.5(4) . .
C44 C46 H46 118.7 . .
C47 C46 H46 118.7 . .
C46 C47 C46 115.9(6) . 2_656
C46 C47 C48 122.0(3) . .
C46 C47 C48 122.0(3) 2_656 .
C49 C48 C49 117.5(6) 2_656 .
C49 C48 C47 121.3(3) 2_656 .
C49 C48 C47 121.3(3) . .
C50 C49 C48 120.9(5) . .
C50 C49 H49 119.6 . .
C48 C49 H49 119.6 . .
C49 C50 C51 121.7(5) . .
C49 C50 H50 119.2 . .
C51 C50 H50 119.2 . .
C50 C51 C50 117.4(7) . 2_656
C50 C51 C52 121.3(4) . .
C50 C51 C52 121.3(4) 2_656 .
C53' C52 C53' 117.9(7) 2_656 .
C53' C52 C53 35.3(6) 2_656 2_656
C53' C52 C53 106.9(5) . 2_656
C53' C52 C53 106.9(5) 2_656 .
C53' C52 C53 35.3(6) . .
C53 C52 C53 118.6(7) 2_656 .
C53' C52 C51 121.0(4) 2_656 .
C53' C52 C51 121.0(4) . .
C53 C52 C51 120.7(4) 2_656 .
C53 C52 C51 120.7(4) . .
N1 C57 H57A 109.5 . .
N1 C57 H57B 109.5 . .
H57A C57 H57B 109.5 . .
N1 C57 H57C 109.5 . .
H57A C57 H57C 109.5 . .
H57B C57 H57C 109.5 . .
O16 C58 N1 120.3(7) . .
O16 C58 H58 119.9 . .
N1 C58 H58 119.9 . .
N1 C59 H59A 109.5 . .
N1 C59 H59B 109.5 . .
H59A C59 H59B 109.5 . .
N1 C59 H59C 109.5 . .
H59A C59 H59C 109.5 . .
H59B C59 H59C 109.5 . .

loop_
_geom_bond_atom_site_label_1
_geom_bond_atom_site_label_2
_geom_bond_distance
_geom_bond_site_symmetry_2
Ba1 O6 2.658(4) 3_545
Ba1 O2 2.693(3) .
Ba1 O12 2.734(4) 3_445
Ba1 O8 2.809(3) .
Ba1 O13 2.8221(14) .
Ba1 O7 2.862(3) .
Ba1 O11 2.897(3) 3_445
Ba1 O10 3.010(3) 3_545
Ba1 O9 3.094(4) 3_545
Ba1 C22 3.137(4) .
Ba1 C41 3.176(4) 3_445
Ba1 O23 3.258(5) .
Ba2 O7 2.631(3) .
Ba2 O8 2.680(3) 2
Ba2 O10 2.684(3) 4_445
Ba2 O3 2.687(3) .
Ba2 O11 2.690(3) 3_445
Ba2 O4 2.820(4) 2_455
Ba2 O3 2.825(3) 2_455
Ba2 O14 2.968(8) .
Ba2 C8 3.183(4) 2_455
Ba2 Ba2 4.4799(5) 2_455
Ba2 Ba1 4.4840(4) 2
Ba3 O16 2.727(5) .
Ba3 O15' 2.739(7) 4_546
Ba3 O23 2.742(4) .
Ba3 O21 2.828(4) .
Ba3 O5 2.831(5) 3_545
Ba3 O15 2.831(7) 4_546
Ba3 O1 2.837(3) .
Ba3 O6 2.928(4) 3_545
Ba3 O2 2.939(3) .
Ba3 C1 3.264(4) .
Ba3 C21 3.282(5) 3_545
Ba3 La1 4.1034(3) .
La1 O1 2.643(3) 2_556
La1 O1 2.643(3) .
La1 O22 2.709(4) 2_556
La1 O22 2.709(4) .
La1 O15' 2.783(8) 3_445
La1 O15' 2.783(8) 4_546
La1 O15 2.788(8) 4_546
La1 O15 2.788(8) 3_445
La1 O21 2.828(4) 2_556
La1 O21 2.828(4) .
La1 C56 3.126(7) 3_445
La1 C45 3.133(5) .
N1 C57 1.382(10) .
N1 C58 1.392(10) .
N1 C59 1.443(8) .
O1 C1 1.258(5) .
O2 C1 1.257(5) .
O3 C8 1.250(5) .
O3 Ba2 2.825(3) 2_455
O4 C8 1.240(5) .
O4 Ba2 2.820(4) 2_455
O5 C21 1.254(7) .
O5 Ba3 2.831(5) 3_455
O6 C21 1.268(6) .
O6 Ba1 2.658(4) 3_455
O6 Ba3 2.928(4) 3_455
O7 C22 1.259(5) .
O8 C22 1.249(5) .
O8 Ba2 2.680(3) 2
O9 C35 1.249(5) .
O9 Ba1 3.094(4) 3_455
O10 C35 1.269(5) .
O10 Ba2 2.684(3) 4_455
O10 Ba1 3.010(3) 3_455
O11 C41 1.250(6) .
O11 Ba2 2.690(3) 3
O11 Ba1 2.897(3) 3
O12 C41 1.241(6) .
O12 Ba1 2.734(4) 3
O13 Ba1 2.8221(14) 2
O13 H13A 0.9900 .
O13 H13B 0.9900 .
O15 C56 1.296(7) .
O15 La1 2.788(8) 3
O15 Ba3 2.831(7) 4_556
C53 C54 1.382(8) .
C53 C52 1.397(8) .
C53 H53 0.9500 .
C54 C55 1.381(8) .
C54 H54 0.9500 .
O15' C56 1.259(7) .
O15' Ba3 2.739(7) 4_556
O15' La1 2.783(8) 3
C53' C54' 1.384(8) .
C53' C52 1.383(8) .
C53' H53' 0.9500 .
C54' C55 1.374(8) .
C54' H54' 0.9500 .
C55 C54' 1.374(8) 2_656
C55 C54 1.381(8) 2_656
C55 C56 1.517(6) .
C56 O15' 1.259(7) 2_656
C56 O15 1.296(7) 2_656
C56 La1 3.126(7) 3
O16 C58 1.210(9) .
O21 C45 1.270(6) .
O22 C45 1.274(6) .
O23 H23B 0.9900 .
C1 C2 1.499(6) .
C2 C7 1.392(6) .
C2 C3 1.401(6) .
C3 C4 1.382(6) .
C3 H3 0.9500 .
C4 C5 1.404(6) .
C4 C9 1.475(6) .
C5 C6 1.389(6) .
C5 H5 0.9500 .
C6 C7 1.381(6) .
C6 C8 1.511(5) .
C7 H7 0.9500 .
C8 Ba2 3.183(4) 2_455
C9 C10 1.389(6) .
C9 C14 1.403(6) .
C10 C11 1.400(6) .
C10 H10 0.9500 .
C11 C12 1.388(6) .
C11 H11 0.9500 .
C12 C13 1.392(6) .
C12 C15 1.484(6) .
C13 C14 1.393(6) .
C13 H13 0.9500 .
C14 H14 0.9500 .
C15 C16 1.388(7) .
C15 C20 1.391(7) .
C16 C17 1.386(7) .
C16 H16 0.9500 .
C17 C18 1.380(7) .
C17 H17 0.9500 .
C18 C19 1.369(7) .
C18 C21 1.502(7) .
C19 C20 1.391(7) .
C19 H19 0.9500 .
C20 H20 0.9500 .
C21 Ba3 3.282(5) 3_455
C22 C23 1.513(6) .
C23 C28 1.380(6) .
C23 C24 1.405(5) .
C24 C25 1.369(6) .
C24 H24 0.9500 .
C25 C26 1.388(6) .
C25 H25 0.9500 .
C26 C27 1.398(6) .
C26 C29 1.477(6) .
C27 C28 1.374(6) .
C27 H27 0.9500 .
C28 H28 0.9500 .
C29 C34 1.383(6) .
C29 C30 1.401(6) .
C30 C31 1.385(6) .
C30 H30 0.9500 .
C31 C32 1.377(6) .
C31 H31 0.9500 .
C32 C33 1.394(7) .
C32 C38 1.495(6) .
C33 C34 1.387(7) .
C33 H33 0.9500 .
C34 H34 0.9500 .
C35 C36 1.495(6) .
C35 Ba1 3.417(4) 3_455
C36 C37 1.388(6) .
C36 C42 1.393(6) .
C37 C38 1.405(6) .
C37 H37 0.9500 .
C38 C39 1.389(6) .
C39 C40 1.384(6) .
C39 H39 0.9500 .
C40 C42 1.402(6) .
C40 C41 1.505(6) .
C41 Ba1 3.176(4) 3
C42 H42 0.9500 .
C43 C44 1.400(6) 2_656
C43 C44 1.400(6) .
C43 H43 0.9500 .
C44 C46 1.368(7) .
C44 C45 1.498(6) .
C46 C47 1.414(6) .
C46 H46 0.9500 .
C47 C46 1.414(6) 2_656
C47 C48 1.447(9) .
C48 C49 1.397(6) 2_656
C48 C49 1.397(6) .
C49 C50 1.384(8) .
C49 H49 0.9500 .
C50 C51 1.386(7) .
C50 H50 0.9500 .
C51 C50 1.386(7) 2_656
C51 C52 1.485(9) .
C52 C53' 1.383(8) 2_656
C52 C53 1.397(8) 2_656
C57 H57A 0.9800 .
C57 H57B 0.9800 .
C57 H57C 0.9800 .
C58 H58 0.9500 .
C59 H59A 0.9800 .
C59 H59B 0.9800 .
C59 H59C 0.9800 .

loop_
_geom_hbond_atom_site_label_D
_geom_hbond_atom_site_label_H
_geom_hbond_atom_site_label_A
_geom_hbond_distance_DH
_geom_hbond_distance_HA
_geom_hbond_distance_DA
_geom_hbond_angle_DHA
_geom_hbond_site_symmetry_A
C57 H57A O1 0.98 2.50 3.467(9) 167.9 .
O23 H23B O4 0.99 2.14 2.997(7) 144.0 1_655
O13 H13A O9 0.99 1.97 2.713(4) 129.5 4_445
O13 H13B O9 0.99 1.97 2.713(4) 129.5 3_545

loop_
_geom_torsion_atom_site_label_1
_geom_torsion_atom_site_label_2
_geom_torsion_atom_site_label_3
_geom_torsion_atom_site_label_4
_geom_torsion
_geom_torsion_site_symmetry_1
_geom_torsion_site_symmetry_4
O6 Ba1 Ba2 O7 102.1(2) 3_545 .
O2 Ba1 Ba2 O7 51.67(13) . .
O12 Ba1 Ba2 O7 159.01(14) 3_445 .
O8 Ba1 Ba2 O7 -29.99(12) . .
O13 Ba1 Ba2 O7 -121.72(13) . .
O11 Ba1 Ba2 O7 146.05(15) 3_445 .
O10 Ba1 Ba2 O7 -78.18(13) 3_545 .
O9 Ba1 Ba2 O7 -127.09(13) 3_545 .
C22 Ba1 Ba2 O7 -13.22(13) . .
C41 Ba1 Ba2 O7 152.82(15) 3_445 .
O23 Ba1 Ba2 O7 -14.01(14) . .
O6 Ba1 Ba2 O8 171.1(2) 3_545 2
O2 Ba1 Ba2 O8 120.69(10) . 2
O12 Ba1 Ba2 O8 -131.98(11) 3_445 2
O8 Ba1 Ba2 O8 39.02(9) . 2
O13 Ba1 Ba2 O8 -52.71(10) . 2
O7 Ba1 Ba2 O8 69.01(12) . 2
O11 Ba1 Ba2 O8 -144.94(13) 3_445 2
O10 Ba1 Ba2 O8 -9.17(10) 3_545 2
O9 Ba1 Ba2 O8 -58.08(10) 3_545 2
C22 Ba1 Ba2 O8 55.79(11) . 2
C41 Ba1 Ba2 O8 -138.16(13) 3_445 2
O23 Ba1 Ba2 O8 55.00(11) . 2
O6 Ba1 Ba2 O10 -117.0(2) 3_545 4_445
O2 Ba1 Ba2 O10 -167.39(10) . 4_445
O12 Ba1 Ba2 O10 -60.05(11) 3_445 4_445
O8 Ba1 Ba2 O10 110.95(9) . 4_445
O13 Ba1 Ba2 O10 19.22(10) . 4_445
O7 Ba1 Ba2 O10 140.94(12) . 4_445
O11 Ba1 Ba2 O10 -73.01(12) 3_445 4_445
O10 Ba1 Ba2 O10 62.76(7) 3_545 4_445
O9 Ba1 Ba2 O10 13.85(10) 3_545 4_445
C22 Ba1 Ba2 O10 127.72(11) . 4_445
C41 Ba1 Ba2 O10 -66.23(13) 3_445 4_445
O23 Ba1 Ba2 O10 126.93(11) . 4_445
O6 Ba1 Ba2 O3 9.0(2) 3_545 .
O2 Ba1 Ba2 O3 -41.38(10) . .
O12 Ba1 Ba2 O3 65.96(12) 3_445 .
O8 Ba1 Ba2 O3 -123.04(9) . .
O13 Ba1 Ba2 O3 145.23(10) . .
O7 Ba1 Ba2 O3 -93.05(12) . .
O11 Ba1 Ba2 O3 53.00(12) 3_445 .
O10 Ba1 Ba2 O3 -171.23(10) 3_545 .
O9 Ba1 Ba2 O3 139.86(10) 3_545 .
C22 Ba1 Ba2 O3 -106.27(11) . .
C41 Ba1 Ba2 O3 59.78(13) 3_445 .
O23 Ba1 Ba2 O3 -107.06(11) . .
O6 Ba1 Ba2 O11 -44.0(2) 3_545 3_445
O2 Ba1 Ba2 O11 -94.37(13) . 3_445
O12 Ba1 Ba2 O11 12.96(14) 3_445 3_445
O8 Ba1 Ba2 O11 -176.04(13) . 3_445
O13 Ba1 Ba2 O11 92.23(13) . 3_445
O7 Ba1 Ba2 O11 -146.05(15) . 3_445
O10 Ba1 Ba2 O11 135.77(13) 3_545 3_445
O9 Ba1 Ba2 O11 86.87(13) 3_545 3_445
C22 Ba1 Ba2 O11 -159.27(14) . 3_445
C41 Ba1 Ba2 O11 6.78(16) 3_445 3_445
O23 Ba1 Ba2 O11 -160.06(14) . 3_445
O6 Ba1 Ba2 O4 160.8(3) 3_545 2_455
O2 Ba1 Ba2 O4 110.4(3) . 2_455
O12 Ba1 Ba2 O4 -142.3(3) 3_445 2_455
O8 Ba1 Ba2 O4 28.7(3) . 2_455
O13 Ba1 Ba2 O4 -63.0(3) . 2_455
O7 Ba1 Ba2 O4 58.7(3) . 2_455
O11 Ba1 Ba2 O4 -155.3(3) 3_445 2_455
O10 Ba1 Ba2 O4 -19.5(3) 3_545 2_455
O9 Ba1 Ba2 O4 -68.4(3) 3_545 2_455
C22 Ba1 Ba2 O4 45.5(3) . 2_455
C41 Ba1 Ba2 O4 -148.5(3) 3_445 2_455
O23 Ba1 Ba2 O4 44.7(3) . 2_455
O6 Ba1 Ba2 O3 -47.4(3) 3_545 2_455
O2 Ba1 Ba2 O3 -97.81(19) . 2_455
O12 Ba1 Ba2 O3 9.52(19) 3_445 2_455
O8 Ba1 Ba2 O3 -179.48(18) . 2_455
O13 Ba1 Ba2 O3 88.79(19) . 2_455
O7 Ba1 Ba2 O3 -149.5(2) . 2_455
O11 Ba1 Ba2 O3 -3.4(2) 3_445 2_455
O10 Ba1 Ba2 O3 132.33(18) 3_545 2_455
O9 Ba1 Ba2 O3 83.43(19) 3_545 2_455
C22 Ba1 Ba2 O3 -162.71(19) . 2_455
C41 Ba1 Ba2 O3 3.3(2) 3_445 2_455
O23 Ba1 Ba2 O3 -163.50(19) . 2_455
O6 Ba1 Ba2 O14 78.3(3) 3_545 .
O2 Ba1 Ba2 O14 27.88(19) . .
O12 Ba1 Ba2 O14 135.2(2) 3_445 .
O8 Ba1 Ba2 O14 -53.79(19) . .
O13 Ba1 Ba2 O14 -145.52(19) . .
O7 Ba1 Ba2 O14 -23.8(2) . .
O11 Ba1 Ba2 O14 122.2(2) 3_445 .
O10 Ba1 Ba2 O14 -101.98(19) 3_545 .
O9 Ba1 Ba2 O14 -150.88(19) 3_545 .
C22 Ba1 Ba2 O14 -37.02(19) . .
C41 Ba1 Ba2 O14 129.0(2) 3_445 .
O23 Ba1 Ba2 O14 -37.8(2) . .
O6 Ba1 Ba2 C8 -139.2(10) 3_545 2_455
O2 Ba1 Ba2 C8 170.4(10) . 2_455
O12 Ba1 Ba2 C8 -82.3(10) 3_445 2_455
O8 Ba1 Ba2 C8 88.7(10) . 2_455
O13 Ba1 Ba2 C8 -3.0(10) . 2_455
O7 Ba1 Ba2 C8 118.7(10) . 2_455
O11 Ba1 Ba2 C8 -95.3(10) 3_445 2_455
O10 Ba1 Ba2 C8 40.5(10) 3_545 2_455
O9 Ba1 Ba2 C8 -8.4(10) 3_545 2_455
C22 Ba1 Ba2 C8 105.5(10) . 2_455
C41 Ba1 Ba2 C8 -88.5(10) 3_445 2_455
O23 Ba1 Ba2 C8 104.7(10) . 2_455
O6 Ba1 Ba2 Ba2 -12.22(19) 3_545 2_455
O2 Ba1 Ba2 Ba2 -62.63(8) . 2_455
O12 Ba1 Ba2 Ba2 44.71(9) 3_445 2_455
O8 Ba1 Ba2 Ba2 -144.29(6) . 2_455
O13 Ba1 Ba2 Ba2 123.98(7) . 2_455
O7 Ba1 Ba2 Ba2 -114.30(11) . 2_455
O11 Ba1 Ba2 Ba2 31.75(11) 3_445 2_455
O10 Ba1 Ba2 Ba2 167.52(7) 3_545 2_455
O9 Ba1 Ba2 Ba2 118.61(8) 3_545 2_455
C22 Ba1 Ba2 Ba2 -127.52(8) . 2_455
C41 Ba1 Ba2 Ba2 38.52(11) 3_445 2_455
O23 Ba1 Ba2 Ba2 -128.31(9) . 2_455
O6 Ba1 Ba2 Ba1 -154.23(19) 3_545 2
O2 Ba1 Ba2 Ba1 155.36(8) . 2
O12 Ba1 Ba2 Ba1 -97.30(9) 3_445 2
O8 Ba1 Ba2 Ba1 73.69(6) . 2
O13 Ba1 Ba2 Ba1 -18.04(7) . 2
O7 Ba1 Ba2 Ba1 103.69(10) . 2
O11 Ba1 Ba2 Ba1 -110.27(11) 3_445 2
O10 Ba1 Ba2 Ba1 25.50(7) 3_545 2
O9 Ba1 Ba2 Ba1 -23.40(8) 3_545 2
C22 Ba1 Ba2 Ba1 90.46(8) . 2
C41 Ba1 Ba2 Ba1 -103.49(11) 3_445 2
O23 Ba1 Ba2 Ba1 89.67(9) . 2
O1 La1 O1 C1 -120.9(4) 2_556 .
O22 La1 O1 C1 -78.5(4) 2_556 .
O22 La1 O1 C1 -163.3(4) . .
O15' La1 O1 C1 41.7(5) 3_445 .
O15' La1 O1 C1 76.3(4) 4_546 .
O15 La1 O1 C1 63.8(4) 4_546 .
O15 La1 O1 C1 54.4(5) 3_445 .
O21 La1 O1 C1 -32.6(4) 2_556 .
O21 La1 O1 C1 150.2(4) . .
C56 La1 O1 C1 59.1(4) 3_445 .
C45 La1 O1 C1 174.4(4) . .
O1 La1 O1 Ba3 129.69(8) 2_556 .
O22 La1 O1 Ba3 172.05(11) 2_556 .
O22 La1 O1 Ba3 87.25(11) . .
O15' La1 O1 Ba3 -67.71(19) 3_445 .
O15' La1 O1 Ba3 -33.09(18) 4_546 .
O15 La1 O1 Ba3 -45.7(2) 4_546 .
O15 La1 O1 Ba3 -55.0(2) 3_445 .
O21 La1 O1 Ba3 -142.08(10) 2_556 .
O21 La1 O1 Ba3 40.75(10) . .
C56 La1 O1 Ba3 -50.31(8) 3_445 .
C45 La1 O1 Ba3 64.99(12) . .
O16 Ba3 O1 C1 101.3(3) . .
O15' Ba3 O1 C1 -104.3(3) 4_546 .
O23 Ba3 O1 C1 46.9(3) . .
O21 Ba3 O1 C1 180.0(3) . .
O5 Ba3 O1 C1 -49.8(4) 3_545 .
O15 Ba3 O1 C1 -92.2(3) 4_546 .
O6 Ba3 O1 C1 -22.7(3) 3_545 .
O2 Ba3 O1 C1 -2.4(3) . .
C21 Ba3 O1 C1 -33.7(3) 3_545 .
La1 Ba3 O1 C1 -138.4(3) . .
O16 Ba3 O1 La1 -120.31(15) . .
O15' Ba3 O1 La1 34.1(2) 4_546 .
O23 Ba3 O1 La1 -174.63(12) . .
O21 Ba3 O1 La1 -41.61(10) . .
O5 Ba3 O1 La1 88.6(2) 3_545 .
O15 Ba3 O1 La1 46.2(2) 4_546 .
O6 Ba3 O1 La1 115.72(11) 3_545 .
O2 Ba3 O1 La1 136.04(17) . .
C1 Ba3 O1 La1 138.4(3) . .
C21 Ba3 O1 La1 104.70(15) 3_545 .
O6 Ba1 O2 C1 169.4(10) 3_545 .
O12 Ba1 O2 C1 -110.9(10) 3_445 .
O8 Ba1 O2 C1 43.5(9) . .
O13 Ba1 O2 C1 -16.9(11) . .
O7 Ba1 O2 C1 -2.3(9) . .
O11 Ba1 O2 C1 -66.4(10) 3_445 .
O10 Ba1 O2 C1 97.6(9) 3_545 .
O9 Ba1 O2 C1 147.2(9) 3_545 .
C22 Ba1 O2 C1 22.9(9) . .
C41 Ba1 O2 C1 -88.8(10) 3_445 .
O23 Ba1 O2 C1 104.1(10) . .
O6 Ba1 O2 Ba3 33.35(11) 3_545 .
O12 Ba1 O2 Ba3 113.01(12) 3_445 .
O8 Ba1 O2 Ba3 -92.61(11) . .
O13 Ba1 O2 Ba3 -152.95(14) . .
O7 Ba1 O2 Ba3 -138.36(12) . .
O11 Ba1 O2 Ba3 157.51(10) 3_445 .
O10 Ba1 O2 Ba3 -38.46(15) 3_545 .
O9 Ba1 O2 Ba3 11.2(3) 3_545 .
C22 Ba1 O2 Ba3 -113.15(12) . .
C41 Ba1 O2 Ba3 135.15(12) 3_445 .
O23 Ba1 O2 Ba3 -31.99(10) . .
O16 Ba3 O2 C1 -65.9(3) . .
O15' Ba3 O2 C1 71.5(3) 4_546 .
O23 Ba3 O2 C1 -129.3(3) . .
O21 Ba3 O2 C1 4.7(3) . .
O5 Ba3 O2 C1 158.1(3) 3_545 .
O15 Ba3 O2 C1 73.4(3) 4_546 .
O1 Ba3 O2 C1 2.4(3) . .
O6 Ba3 O2 C1 161.2(3) 3_545 .
C21 Ba3 O2 C1 158.5(3) 3_545 .
La1 Ba3 O2 C1 29.4(3) . .
O16 Ba3 O2 Ba1 101.27(14) . .
O15' Ba3 O2 Ba1 -121.3(2) 4_546 .
O23 Ba3 O2 Ba1 37.95(12) . .
O21 Ba3 O2 Ba1 171.96(11) . .
O5 Ba3 O2 Ba1 -34.67(16) 3_545 .
O15 Ba3 O2 Ba1 -119.4(2) 4_546 .
O1 Ba3 O2 Ba1 169.57(19) . .
O6 Ba3 O2 Ba1 -31.54(11) 3_545 .
C1 Ba3 O2 Ba1 167.2(3) . .
C21 Ba3 O2 Ba1 -34.27(14) 3_545 .
La1 Ba3 O2 Ba1 -163.38(11) . .
O7 Ba2 O3 C8 54.0(4) . .
O8 Ba2 O3 C8 -7.9(5) 2 .
O10 Ba2 O3 C8 -170.7(3) 4_445 .
O11 Ba2 O3 C8 124.1(4) 3_445 .
O4 Ba2 O3 C8 -75.8(4) 2_455 .
O3 Ba2 O3 C8 -107.4(3) 2_455 .
O14 Ba2 O3 C8 -28.9(4) . .
C8 Ba2 O3 C8 -89.8(4) 2_455 .
Ba1 Ba2 O3 C8 92.4(3) . .
Ba2 Ba2 O3 C8 -115.8(4) 2_455 .
Ba1 Ba2 O3 C8 153.0(3) 2 .
O7 Ba2 O3 Ba2 169.79(11) . 2_455
O8 Ba2 O3 Ba2 108.0(3) 2 2_455
O10 Ba2 O3 Ba2 -54.85(15) 4_445 2_455
O11 Ba2 O3 Ba2 -120.07(12) 3_445 2_455
O4 Ba2 O3 Ba2 39.99(15) 2_455 2_455
O3 Ba2 O3 Ba2 8.45(14) 2_455 2_455
O14 Ba2 O3 Ba2 86.97(18) . 2_455
C8 Ba2 O3 Ba2 26.00(12) 2_455 2_455
Ba1 Ba2 O3 Ba2 -151.77(8) . 2_455
Ba1 Ba2 O3 Ba2 -91.2(2) 2 2_455
O8 Ba2 O7 C22 15.4(5) 2 .
O10 Ba2 O7 C22 73.2(5) 4_445 .
O3 Ba2 O7 C22 -148.0(5) . .
O11 Ba2 O7 C22 141.4(5) 3_445 .
O4 Ba2 O7 C22 -34.3(5) 2_455 .
O3 Ba2 O7 C22 -92.4(5) 2_455 .
O14 Ba2 O7 C22 -80.4(5) . .
C8 Ba2 O7 C22 -54.0(5) 2_455 .
Ba1 Ba2 O7 C22 119.7(5) . .
Ba2 Ba2 O7 C22 -139.6(5) 2_455 .
Ba1 Ba2 O7 C22 50.3(5) 2 .
O8 Ba2 O7 Ba1 -104.36(11) 2 .
O10 Ba2 O7 Ba1 -46.50(13) 4_445 .
O3 Ba2 O7 Ba1 92.27(11) . .
O11 Ba2 O7 Ba1 21.64(10) 3_445 .
O4 Ba2 O7 Ba1 -154.01(13) 2_455 .
O3 Ba2 O7 Ba1 147.9(2) 2_455 .
O14 Ba2 O7 Ba1 159.89(17) . .
C8 Ba2 O7 Ba1 -173.72(13) 2_455 .
Ba2 Ba2 O7 Ba1 100.70(9) 2_455 .
Ba1 Ba2 O7 Ba1 -69.39(8) 2 .
O6 Ba1 O7 C22 71.6(3) 3_545 .
O2 Ba1 O7 C22 84.8(2) . .
O12 Ba1 O7 C22 -174.2(2) 3_445 .
O8 Ba1 O7 C22 -13.8(2) . .
O13 Ba1 O7 C22 -101.6(2) . .
O11 Ba1 O7 C22 -172.6(2) 3_445 .
O10 Ba1 O7 C22 -34.4(2) 3_545 .
O9 Ba1 O7 C22 -75.4(3) 3_545 .
C41 Ba1 O7 C22 -174.6(2) 3_445 .
O23 Ba1 O7 C22 17.9(2) . .
O6 Ba1 O7 Ba2 -136.72(15) 3_545 .
O2 Ba1 O7 Ba2 -123.51(13) . .
O12 Ba1 O7 Ba2 -22.54(15) 3_445 .
O8 Ba1 O7 Ba2 137.91(16) . .
O13 Ba1 O7 Ba2 50.12(9) . .
O11 Ba1 O7 Ba2 -20.88(9) 3_445 .
O10 Ba1 O7 Ba2 117.28(10) 3_545 .
O9 Ba1 O7 Ba2 76.27(14) 3_545 .
C22 Ba1 O7 Ba2 151.7(3) . .
C41 Ba1 O7 Ba2 -22.95(13) 3_445 .
O23 Ba1 O7 Ba2 169.54(11) . .
O6 Ba1 O8 C22 -121.2(2) 3_545 .
O2 Ba1 O8 C22 -56.0(2) . .
O12 Ba1 O8 C22 57.3(4) 3_445 .
O13 Ba1 O8 C22 101.6(2) . .
O7 Ba1 O8 C22 13.9(2) . .
O11 Ba1 O8 C22 34.7(2) 3_445 .
O10 Ba1 O8 C22 172.4(2) 3_545 .
O9 Ba1 O8 C22 152.9(2) 3_545 .
C41 Ba1 O8 C22 40.5(3) 3_445 .
O23 Ba1 O8 C22 -129.2(3) . .
O6 Ba1 O8 Ba2 89.43(14) 3_545 2
O2 Ba1 O8 Ba2 154.68(12) . 2
O12 Ba1 O8 Ba2 -92.1(3) 3_445 2
O13 Ba1 O8 Ba2 -47.80(9) . 2
O7 Ba1 O8 Ba2 -135.45(16) . 2
O11 Ba1 O8 Ba2 -114.67(11) 3_445 2
O10 Ba1 O8 Ba2 23.04(9) 3_545 2
O9 Ba1 O8 Ba2 3.57(12) 3_545 2
C22 Ba1 O8 Ba2 -149.4(3) . 2
C41 Ba1 O8 Ba2 -108.91(16) 3_445 2
O23 Ba1 O8 Ba2 81.48(12) . 2
O6 Ba1 O13 Ba1 -151.74(12) 3_545 2
O2 Ba1 O13 Ba1 36.4(2) . 2
O12 Ba1 O13 Ba1 137.75(9) 3_445 2
O8 Ba1 O13 Ba1 -23.41(6) . 2
O7 Ba1 O13 Ba1 22.68(6) . 2
O11 Ba1 O13 Ba1 90.18(7) 3_445 2
O10 Ba1 O13 Ba1 -89.36(7) 3_545 2
O9 Ba1 O13 Ba1 -134.18(9) 3_545 2
C22 Ba1 O13 Ba1 -0.48(7) . 2
C41 Ba1 O13 Ba1 114.43(9) 3_445 2
O23 Ba1 O13 Ba1 -73.82(10) . 2
C52 C53 C54 C55 0.00(6) . .
C52 C53' C54' C55 0.00(6) . .
C53' C54' C55 C54' 0.00(3) . 2_656
C53' C54' C55 C54 -79.3(8) . .
C53' C54' C55 C54 36.6(6) . 2_656
C53' C54' C55 C56 180.00(3) . .
C53 C54 C55 C54' 79.0(8) . .
C53 C54 C55 C54' -36.6(6) . 2_656
C53 C54 C55 C54 0.00(3) . 2_656
C53 C54 C55 C56 180.00(3) . .
Ba3 O15' C56 O15' -126(2) 4_556 2_656
La1 O15' C56 O15' 0.000(3) 3 2_656
Ba3 O15' C56 O15 -161(2) 4_556 2_656
La1 O15' C56 O15 -34.6(5) 3 2_656
Ba3 O15' C56 O15 -44(2) 4_556 .
La1 O15' C56 O15 82.4(10) 3 .
Ba3 O15' C56 C55 54(2) 4_556 .
La1 O15' C56 C55 180.000(2) 3 .
Ba3 O15' C56 La1 -126(2) 4_556 3
La1 O15 C56 O15' 34.5(5) 3 2_656
Ba3 O15 C56 O15' 134.9(9) 4_556 2_656
La1 O15 C56 O15' -81.3(10) 3 .
Ba3 O15 C56 O15' 19.2(9) 4_556 .
La1 O15 C56 O15 0.000(4) 3 2_656
Ba3 O15 C56 O15 100.4(10) 4_556 2_656
La1 O15 C56 C55 180.000(3) 3 .
Ba3 O15 C56 C55 -79.6(10) 4_556 .
Ba3 O15 C56 La1 100.4(10) 4_556 3
C54' C55 C56 O15' 2.9(8) . 2_656
C54' C55 C56 O15' -177.1(8) 2_656 2_656
C54 C55 C56 O15' -38.5(7) . 2_656
C54 C55 C56 O15' 141.5(7) 2_656 2_656
C54' C55 C56 O15' -177.1(8) . .
C54' C55 C56 O15' 2.9(8) 2_656 .
C54 C55 C56 O15' 141.5(7) . .
C54 C55 C56 O15' -38.5(7) 2_656 .
C54' C55 C56 O15 37.8(8) . 2_656
C54' C55 C56 O15 -142.2(8) 2_656 2_656
C54 C55 C56 O15 -3.6(7) . 2_656
C54 C55 C56 O15 176.4(7) 2_656 2_656
C54' C55 C56 O15 -142.2(8) . .
C54' C55 C56 O15 37.8(8) 2_656 .
C54 C55 C56 O15 176.4(7) . .
C54 C55 C56 O15 -3.6(7) 2_656 .
C54' C55 C56 La1 39(100) . 3
C54' C55 C56 La1 -141(100) 2_656 3
C54 C55 C56 La1 -3(100) . 3
C54 C55 C56 La1 177(100) 2_656 3
O15' Ba3 O16 C58 82.8(19) 4_546 .
O23 Ba3 O16 C58 -120.7(19) . .
O21 Ba3 O16 C58 47.6(19) . .
O5 Ba3 O16 C58 -80.6(19) 3_545 .
O15 Ba3 O16 C58 102.7(19) 4_546 .
O1 Ba3 O16 C58 119.8(19) . .
O6 Ba3 O16 C58 -139.8(18) 3_545 .
O2 Ba3 O16 C58 163.2(19) . .
C1 Ba3 O16 C58 142.2(19) . .
C21 Ba3 O16 C58 -111.7(19) 3_545 .
La1 Ba3 O16 C58 86.1(19) . .
O1 La1 O21 C45 -78.2(3) 2_556 .
O1 La1 O21 C45 99.5(3) . .
O22 La1 O21 C45 22.2(3) 2_556 .
O22 La1 O21 C45 -2.3(3) . .
O15' La1 O21 C45 -158.8(3) 3_445 .
O15' La1 O21 C45 179.3(4) 4_546 .
O15 La1 O21 C45 168.6(3) 4_546 .
O15 La1 O21 C45 -148.0(3) 3_445 .
O21 La1 O21 C45 10.2(3) 2_556 .
C56 La1 O21 C45 -169.8(3) 3_445 .
O1 La1 O21 Ba3 141.63(10) 2_556 .
O1 La1 O21 Ba3 -40.61(10) . .
O22 La1 O21 Ba3 -117.95(13) 2_556 .
O22 La1 O21 Ba3 -142.43(18) . .
O15' La1 O21 Ba3 61.1(2) 3_445 .
O15' La1 O21 Ba3 39.2(2) 4_546 .
O15 La1 O21 Ba3 28.46(17) 4_546 .
O15 La1 O21 Ba3 71.86(18) 3_445 .
O21 La1 O21 Ba3 -129.94(9) 2_556 .
C56 La1 O21 Ba3 50.06(9) 3_445 .
C45 La1 O21 Ba3 -140.1(3) . .
O16 Ba3 O21 C45 19.4(5) . .
O15' Ba3 O21 C45 -136.0(5) 4_546 .
O23 Ba3 O21 C45 34.4(6) . .
O5 Ba3 O21 C45 152.6(5) 3_545 .
O15 Ba3 O21 C45 -124.2(5) 4_546 .
O1 Ba3 O21 C45 -58.1(5) . .
O6 Ba3 O21 C45 -144.3(5) 3_545 .
O2 Ba3 O21 C45 -59.9(5) . .
C1 Ba3 O21 C45 -58.1(5) . .
C21 Ba3 O21 C45 172.8(5) 3_545 .
La1 Ba3 O21 C45 -96.2(5) . .
O16 Ba3 O21 La1 115.55(15) . .
O15' Ba3 O21 La1 -39.8(2) 4_546 .
O23 Ba3 O21 La1 130.55(16) . .
O5 Ba3 O21 La1 -111.27(15) 3_545 .
O15 Ba3 O21 La1 -28.06(19) 4_546 .
O1 Ba3 O21 La1 38.09(10) . .
O6 Ba3 O21 La1 -48.1(3) 3_545 .
O2 Ba3 O21 La1 36.28(14) . .
C1 Ba3 O21 La1 38.10(12) . .
C21 Ba3 O21 La1 -91.0(2) 3_545 .
O1 La1 O22 C45 115.4(3) 2_556 .
O1 La1 O22 C45 -66.1(3) . .
O22 La1 O22 C45 -159.0(3) 2_556 .
O15' La1 O22 C45 54.3(5) 3_445 .
O15' La1 O22 C45 4.1(4) 4_546 .
O15 La1 O22 C45 -8.9(4) 4_546 .
O15 La1 O22 C45 57.7(4) 3_445 .
O21 La1 O22 C45 -176.9(3) 2_556 .
O21 La1 O22 C45 2.3(3) . .
C56 La1 O22 C45 21.0(3) 3_445 .
O16 Ba3 O23 Ba1 -123.71(17) . .
O15' Ba3 O23 Ba1 20.1(5) 4_546 .
O21 Ba3 O23 Ba1 -139.82(13) . .
O5 Ba3 O23 Ba1 84.66(12) 3_545 .
O15 Ba3 O23 Ba1 5.5(3) 4_546 .
O1 Ba3 O23 Ba1 -63.54(12) . .
O6 Ba3 O23 Ba1 39.65(9) 3_545 .
O2 Ba3 O23 Ba1 -30.04(10) . .
C1 Ba3 O23 Ba1 -47.36(12) . .
C21 Ba3 O23 Ba1 62.92(12) 3_545 .
La1 Ba3 O23 Ba1 -69.71(19) . .
O6 Ba1 O23 Ba3 -46.65(12) 3_545 .
O2 Ba1 O23 Ba3 34.01(11) . .
O12 Ba1 O23 Ba3 -59.6(2) 3_445 .
O8 Ba1 O23 Ba3 125.67(14) . .
O13 Ba1 O23 Ba3 -171.66(10) . .
O7 Ba1 O23 Ba3 99.83(11) . .
O11 Ba1 O23 Ba3 66.7(4) 3_445 .
O10 Ba1 O23 Ba3 -152.91(17) 3_545 .
O9 Ba1 O23 Ba3 -126.63(12) 3_545 .
C22 Ba1 O23 Ba3 107.12(12) . .
C41 Ba1 O23 Ba3 -23.6(5) 3_445 .
Ba1 O2 C1 O1 -141.3(7) . .
Ba3 O2 C1 O1 -4.5(5) . .
Ba1 O2 C1 C2 39.4(12) . .
Ba3 O2 C1 C2 176.3(4) . .
Ba1 O2 C1 Ba3 -136.8(10) . .
La1 O1 C1 O2 -104.2(5) . .
Ba3 O1 C1 O2 4.7(5) . .
La1 O1 C1 C2 75.0(6) . .
Ba3 O1 C1 C2 -176.1(4) . .
La1 O1 C1 Ba3 -108.9(4) . .
O16 Ba3 C1 O2 111.3(3) . .
O15' Ba3 C1 O2 -105.5(3) 4_546 .
O23 Ba3 C1 O2 48.8(3) . .
O21 Ba3 C1 O2 -175.7(3) . .
O5 Ba3 C1 O2 -27.7(4) 3_545 .
O15 Ba3 C1 O2 -98.1(3) 4_546 .
O1 Ba3 C1 O2 -175.6(5) . .
O6 Ba3 C1 O2 -17.1(3) 3_545 .
C21 Ba3 C1 O2 -22.9(3) 3_545 .
La1 Ba3 C1 O2 -145.6(3) . .
O16 Ba3 C1 O1 -73.0(3) . .
O15' Ba3 C1 O1 70.1(3) 4_546 .
O23 Ba3 C1 O1 -135.6(3) . .
O21 Ba3 C1 O1 0.0(3) . .
O5 Ba3 C1 O1 148.0(3) 3_545 .
O15 Ba3 C1 O1 77.5(3) 4_546 .
O6 Ba3 C1 O1 158.5(3) 3_545 .
O2 Ba3 C1 O1 175.6(5) . .
C21 Ba3 C1 O1 152.8(3) 3_545 .
La1 Ba3 C1 O1 30.0(2) . .
O16 Ba3 C1 C2 -26(4) . .
O15' Ba3 C1 C2 118(4) 4_546 .
O23 Ba3 C1 C2 -88(4) . .
O21 Ba3 C1 C2 47(4) . .
O5 Ba3 C1 C2 -165(4) 3_545 .
O15 Ba3 C1 C2 125(4) 4_546 .
O1 Ba3 C1 C2 47(4) . .
O6 Ba3 C1 C2 -154(4) 3_545 .
O2 Ba3 C1 C2 -137(4) . .
C21 Ba3 C1 C2 -160(4) 3_545 .
La1 Ba3 C1 C2 77(4) . .
O2 C1 C2 C7 22.1(7) . .
O1 C1 C2 C7 -157.2(4) . .
Ba3 C1 C2 C7 157(4) . .
O2 C1 C2 C3 -154.9(4) . .
O1 C1 C2 C3 25.8(7) . .
Ba3 C1 C2 C3 -20(4) . .
C7 C2 C3 C4 0.8(7) . .
C1 C2 C3 C4 177.8(4) . .
C2 C3 C4 C5 4.5(7) . .
C2 C3 C4 C9 -173.6(4) . .
C3 C4 C5 C6 -4.8(6) . .
C9 C4 C5 C6 173.3(4) . .
C4 C5 C6 C7 -0.2(7) . .
C4 C5 C6 C8 -178.6(4) . .
C5 C6 C7 C2 5.7(7) . .
C8 C6 C7 C2 -176.0(4) . .
C3 C2 C7 C6 -6.0(7) . .
C1 C2 C7 C6 177.0(4) . .
Ba2 O4 C8 O3 -10.1(5) 2_455 .
Ba2 O4 C8 C6 171.5(3) 2_455 .
Ba2 O3 C8 O4 131.2(4) . .
Ba2 O3 C8 O4 10.0(5) 2_455 .
Ba2 O3 C8 C6 -50.3(5) . .
Ba2 O3 C8 C6 -171.5(3) 2_455 .
Ba2 O3 C8 Ba2 121.2(3) . 2_455
C7 C6 C8 O4 148.7(5) . .
C5 C6 C8 O4 -33.0(6) . .
C7 C6 C8 O3 -29.9(6) . .
C5 C6 C8 O3 148.5(4) . .
C7 C6 C8 Ba2 -118(2) . 2_455
C5 C6 C8 Ba2 60(2) . 2_455
C3 C4 C9 C10 -26.2(6) . .
C5 C4 C9 C10 155.7(4) . .
C3 C4 C9 C14 151.1(4) . .
C5 C4 C9 C14 -27.0(6) . .
C14 C9 C10 C11 -1.4(7) . .
C4 C9 C10 C11 175.9(4) . .
C9 C10 C11 C12 0.8(7) . .
C10 C11 C12 C13 0.4(7) . .
C10 C11 C12 C15 -178.1(4) . .
C11 C12 C13 C14 -0.9(7) . .
C15 C12 C13 C14 177.5(4) . .
C12 C13 C14 C9 0.3(7) . .
C10 C9 C14 C13 0.9(6) . .
C4 C9 C14 C13 -176.5(4) . .
C11 C12 C15 C16 22.2(7) . .
C13 C12 C15 C16 -156.2(5) . .
C11 C12 C15 C20 -158.2(5) . .
C13 C12 C15 C20 23.4(7) . .
C20 C15 C16 C17 0.6(9) . .
C12 C15 C16 C17 -179.8(5) . .
C15 C16 C17 C18 0.8(10) . .
C16 C17 C18 C19 -2.2(9) . .
C16 C17 C18 C21 176.6(6) . .
C17 C18 C19 C20 2.2(9) . .
C21 C18 C19 C20 -176.6(6) . .
C16 C15 C20 C19 -0.6(9) . .
C12 C15 C20 C19 179.7(5) . .
C18 C19 C20 C15 -0.7(10) . .
Ba3 O5 C21 O6 5.7(6) 3_455 .
Ba3 O5 C21 C18 -171.1(4) 3_455 .
Ba1 O6 C21 O5 117.1(7) 3_455 .
Ba3 O6 C21 O5 -5.5(6) 3_455 .
Ba1 O6 C21 C18 -66.1(9) 3_455 .
Ba3 O6 C21 C18 171.4(5) 3_455 .
Ba1 O6 C21 Ba3 122.5(7) 3_455 3_455
C19 C18 C21 O5 170.5(6) . .
C17 C18 C21 O5 -8.4(9) . .
C19 C18 C21 O6 -6.4(9) . .
C17 C18 C21 O6 174.7(6) . .
C19 C18 C21 Ba3 98(2) . 3_455
C17 C18 C21 Ba3 -81(2) . 3_455
Ba2 O8 C22 O7 100.2(5) 2 .
Ba1 O8 C22 O7 -28.1(4) . .
Ba2 O8 C22 C23 -80.7(5) 2 .
Ba1 O8 C22 C23 151.0(3) . .
Ba2 O8 C22 Ba1 128.3(4) 2 .
Ba2 O7 C22 O8 -96.5(6) . .
Ba1 O7 C22 O8 27.5(4) . .
Ba2 O7 C22 C23 84.4(6) . .
Ba1 O7 C22 C23 -151.6(3) . .
Ba2 O7 C22 Ba1 -124.0(5) . .
O6 Ba1 C22 O8 74.7(3) 3_545 .
O2 Ba1 C22 O8 119.0(2) . .
O12 Ba1 C22 O8 -146.8(2) 3_445 .
O13 Ba1 C22 O8 -77.3(2) . .
O7 Ba1 C22 O8 -154.5(4) . .
O11 Ba1 C22 O8 -147.7(2) 3_445 .
O10 Ba1 C22 O8 -6.9(2) 3_545 .
O9 Ba1 C22 O8 -32.2(3) 3_545 .
C41 Ba1 C22 O8 -148.7(2) 3_445 .
O23 Ba1 C22 O8 43.7(2) . .
O6 Ba1 C22 O7 -130.8(2) 3_545 .
O2 Ba1 C22 O7 -86.5(2) . .
O12 Ba1 C22 O7 7.7(3) 3_445 .
O8 Ba1 C22 O7 154.5(4) . .
O13 Ba1 C22 O7 77.3(2) . .
O11 Ba1 C22 O7 6.8(2) 3_445 .
O10 Ba1 C22 O7 147.6(2) 3_545 .
O9 Ba1 C22 O7 122.3(2) 3_545 .
C41 Ba1 C22 O7 5.9(3) 3_445 .
O23 Ba1 C22 O7 -161.8(2) . .
O6 Ba1 C22 C23 -25.2(6) 3_545 .
O2 Ba1 C22 C23 19.1(6) . .
O12 Ba1 C22 C23 113.3(6) 3_445 .
O8 Ba1 C22 C23 -99.9(6) . .
O13 Ba1 C22 C23 -177.2(6) . .
O7 Ba1 C22 C23 105.6(6) . .
O11 Ba1 C22 C23 112.4(6) 3_445 .
O10 Ba1 C22 C23 -106.8(6) 3_545 .
O9 Ba1 C22 C23 -132.1(6) 3_545 .
C41 Ba1 C22 C23 111.4(6) 3_445 .
O23 Ba1 C22 C23 -56.2(6) . .
O8 C22 C23 C28 2.5(6) . .
O7 C22 C23 C28 -178.3(4) . .
Ba1 C22 C23 C28 88.8(6) . .
O8 C22 C23 C24 -178.9(4) . .
O7 C22 C23 C24 0.3(6) . .
Ba1 C22 C23 C24 -92.5(6) . .
C28 C23 C24 C25 0.9(6) . .
C22 C23 C24 C25 -177.8(4) . .
C23 C24 C25 C26 1.5(7) . .
C24 C25 C26 C27 -3.3(7) . .
C24 C25 C26 C29 176.5(5) . .
C25 C26 C27 C28 2.7(7) . .
C29 C26 C27 C28 -177.0(4) . .
C26 C27 C28 C23 -0.4(7) . .
C24 C23 C28 C27 -1.5(6) . .
C22 C23 C28 C27 177.2(4) . .
C25 C26 C29 C34 -142.3(5) . .
C27 C26 C29 C34 37.4(7) . .
C25 C26 C29 C30 34.6(7) . .
C27 C26 C29 C30 -145.6(5) . .
C34 C29 C30 C31 1.3(8) . .
C26 C29 C30 C31 -175.8(5) . .
C29 C30 C31 C32 -1.0(8) . .
C30 C31 C32 C33 0.4(8) . .
C30 C31 C32 C38 179.0(5) . .
C31 C32 C33 C34 -0.4(9) . .
C38 C32 C33 C34 -178.9(5) . .
C30 C29 C34 C33 -1.3(8) . .
C26 C29 C34 C33 175.8(5) . .
C32 C33 C34 C29 0.8(10) . .
Ba1 O9 C35 O10 -19.5(5) 3_455 .
Ba1 O9 C35 C36 160.0(4) 3_455 .
Ba2 O10 C35 O9 -97.3(5) 4_455 .
Ba1 O10 C35 O9 20.2(5) 3_455 .
Ba2 O10 C35 C36 83.2(5) 4_455 .
Ba1 O10 C35 C36 -159.3(3) 3_455 .
Ba2 O10 C35 Ba1 -117.6(3) 4_455 3_455
O9 C35 C36 C37 -8.1(7) . .
O10 C35 C36 C37 171.4(4) . .
Ba1 C35 C36 C37 90.2(10) 3_455 .
O9 C35 C36 C42 171.6(4) . .
O10 C35 C36 C42 -8.8(7) . .
Ba1 C35 C36 C42 -90.0(10) 3_455 .
C42 C36 C37 C38 0.0(7) . .
C35 C36 C37 C38 179.8(4) . .
C36 C37 C38 C39 2.9(7) . .
C36 C37 C38 C32 -179.4(5) . .
C31 C32 C38 C39 143.1(5) . .
C33 C32 C38 C39 -38.4(8) . .
C31 C32 C38 C37 -34.5(8) . .
C33 C32 C38 C37 144.0(5) . .
C37 C38 C39 C40 -4.6(8) . .
C32 C38 C39 C40 177.7(5) . .
C38 C39 C40 C42 3.2(8) . .
C38 C39 C40 C41 179.2(5) . .
Ba1 O12 C41 O11 6.4(6) 3 .
Ba1 O12 C41 C40 -171.6(4) 3 .
Ba2 O11 C41 O12 131.7(7) 3 .
Ba1 O11 C41 O12 -6.0(6) 3 .
Ba2 O11 C41 C40 -50.2(11) 3 .
Ba1 O11 C41 C40 172.1(4) 3 .
Ba2 O11 C41 Ba1 137.7(8) 3 3
C39 C40 C41 O12 -20.7(8) . .
C42 C40 C41 O12 155.3(5) . .
C39 C40 C41 O11 161.2(5) . .
C42 C40 C41 O11 -22.9(8) . .
C39 C40 C41 Ba1 -79(2) . 3
C42 C40 C41 Ba1 97(2) . 3
C37 C36 C42 C40 -1.5(7) . .
C35 C36 C42 C40 178.7(4) . .
C39 C40 C42 C36 0.0(7) . .
C41 C40 C42 C36 -176.0(5) . .
C44 C43 C44 C46 -1.3(3) 2_656 .
C44 C43 C44 C45 177.2(5) 2_656 .
La1 O21 C45 O22 4.3(5) . .
Ba3 O21 C45 O22 101.0(6) . .
La1 O21 C45 C44 -175.2(4) . .
Ba3 O21 C45 C44 -78.6(6) . .
Ba3 O21 C45 La1 96.7(4) . .
La1 O22 C45 O21 -4.6(5) . .
La1 O22 C45 C44 175.0(3) . .
C46 C44 C45 O21 169.6(5) . .
C43 C44 C45 O21 -8.9(6) . .
C46 C44 C45 O22 -10.0(7) . .
C43 C44 C45 O22 171.5(4) . .
C46 C44 C45 La1 38(4) . .
C43 C44 C45 La1 -140(3) . .
O1 La1 C45 O21 108.2(3) 2_556 .
O1 La1 C45 O21 -73.7(3) . .
O22 La1 C45 O21 -162.3(3) 2_556 .
O22 La1 C45 O21 175.8(5) . .
O15' La1 C45 O21 27.9(4) 3_445 .
O15' La1 C45 O21 -0.6(3) 4_546 .
O15 La1 C45 O21 -11.5(3) 4_546 .
O15 La1 C45 O21 37.8(4) 3_445 .
O21 La1 C45 O21 -178.94(7) 2_556 .
C56 La1 C45 O21 11.2(3) 3_445 .
O1 La1 C45 O22 -67.5(3) 2_556 .
O1 La1 C45 O22 110.5(3) . .
O22 La1 C45 O22 21.9(4) 2_556 .
O15' La1 C45 O22 -147.9(3) 3_445 .
O15' La1 C45 O22 -176.4(3) 4_546 .
O15 La1 C45 O22 172.7(3) 4_546 .
O15 La1 C45 O22 -138.0(3) 3_445 .
O21 La1 C45 O22 5.3(5) 2_556 .
O21 La1 C45 O22 -175.8(5) . .
C56 La1 C45 O22 -164.5(3) 3_445 .
O1 La1 C45 C44 -118(3) 2_556 .
O1 La1 C45 C44 60(3) . .
O22 La1 C45 C44 -29(3) 2_556 .
O22 La1 C45 C44 -51(3) . .
O15' La1 C45 C44 161(3) 3_445 .
O15' La1 C45 C44 133(3) 4_546 .
O15 La1 C45 C44 122(3) 4_546 .
O15 La1 C45 C44 171(3) 3_445 .
O21 La1 C45 C44 -46(4) 2_556 .
O21 La1 C45 C44 133(4) . .
C56 La1 C45 C44 145(3) 3_445 .
C43 C44 C46 C47 2.7(6) . .
C45 C44 C46 C47 -175.8(4) . .
C44 C46 C47 C46 -1.4(3) . 2_656
C44 C46 C47 C48 178.6(3) . .
C46 C47 C48 C49 36.2(4) . 2_656
C46 C47 C48 C49 -143.8(4) 2_656 2_656
C46 C47 C48 C49 -143.8(4) . .
C46 C47 C48 C49 36.2(4) 2_656 .
C49 C48 C49 C50 0.0(5) 2_656 .
C47 C48 C49 C50 180.0(5) . .
C48 C49 C50 C51 0.1(10) . .
C49 C50 C51 C50 0.0(5) . 2_656
C49 C50 C51 C52 180.0(5) . .
C54' C53' C52 C53' 0.00(3) . 2_656
C54' C53' C52 C53 -36.4(6) . 2_656
C54' C53' C52 C53 79.6(8) . .
C54' C53' C52 C51 180.00(3) . .
C54 C53 C52 C53' 36.3(5) . 2_656
C54 C53 C52 C53' -78.5(8) . .
C54 C53 C52 C53 0.00(3) . 2_656
C54 C53 C52 C51 180.00(3) . .
C50 C51 C52 C53' 163.6(8) . 2_656
C50 C51 C52 C53' -16.4(8) 2_656 2_656
C50 C51 C52 C53' -16.4(8) . .
C50 C51 C52 C53' 163.6(8) 2_656 .
C50 C51 C52 C53 -155.1(7) . 2_656
C50 C51 C52 C53 24.9(7) 2_656 2_656
C50 C51 C52 C53 24.9(7) . .
C50 C51 C52 C53 -155.1(7) 2_656 .
Ba3 O16 C58 N1 -115.6(18) . .
C57 N1 C58 O16 0.2(11) . .
C59 N1 C58 O16 -179.2(7) . .

loop_
_platon_squeeze_void_nr
_platon_squeeze_void_average_x
_platon_squeeze_void_average_y
_platon_squeeze_void_average_z
_platon_squeeze_void_volume
_platon_squeeze_void_count_electrons
1 -0.006 0.096 0.006 988.3 231.9
2 0.033 0.596 0.467 988.3 231.9
